data_4345621
loop_
_publ_author_name
'Gupta, Sandeep K.'
'Langley, Stuart K.'
'Sharma, Kamna'
'Murray, Keith S.'
'Murugavel, Ramaswamy'

_publ_section_title
;
 Pentanuclear Lanthanide Mono-organophosphates: Synthesis, Structure, and
 Magnetism.
;
_journal_issue 7
_journal_name_full 'Inorganic chemistry'
_journal_page_first 3946
_journal_page_last 3960
_journal_paper_doi 10.1021/acs.inorgchem.6b03014
_journal_volume 56
_journal_year 2017
_chemical_formula_moiety 'C79 H136 N2 Nd5 O42 P6, 4(C H4 O), O'
_chemical_formula_sum 'C83 H152 N2 Nd5 O47 P6'
_chemical_formula_weight 2837.08
_space_group_crystal_system triclinic
_space_group_IT_number 2
_space_group_name_Hall '-P 1'
_space_group_name_H-M_alt 'P -1'
_symmetry_space_group_name_Hall '-P 1'
_symmetry_space_group_name_H-M 'P -1'
_atom_sites_solution_hydrogens mixed
_audit_creation_method SHELXL-2014/7
_cell_angle_alpha 99.330(2)
_cell_angle_beta 90.523(3)
_cell_angle_gamma 105.789(3)
_cell_formula_units_Z 2
_cell_length_a 14.219(2)
_cell_length_b 17.081(3)
_cell_length_c 25.463(4)
_cell_measurement_reflns_used 12514
_cell_measurement_temperature 150(2)
_cell_measurement_theta_max 29.1
_cell_measurement_theta_min 2.2
_cell_volume 5863.0(16)
_computing_cell_refinement
;
CrystalClear-SM Expert 2.0 r3 (Rigaku, 2009)
;
_computing_data_collection
;
CrystalClear-SM Expert 2.0 r3 (Rigaku, 2009)
;
_computing_data_reduction
;
CrystalClear-SM Expert 2.0 r3 (Rigaku, 2009)
;
_computing_molecular_graphics 'CrystalStructure 4.0 (Rigaku, 2010)'
_computing_publication_material 'CrystalStructure 4.0'
_computing_structure_refinement 'SHELXL-2014/7 (Sheldrick, 2014)'
_computing_structure_solution 'SHELXS-97 (Sheldrick, 1990)'
_diffrn_ambient_temperature 150(2)
_diffrn_detector_area_resol_mean 28.5714
_diffrn_measured_fraction_theta_full 0.989
_diffrn_measured_fraction_theta_max 0.989
_diffrn_measurement_device_type
;
Rigaku Saturn724+ (2x2 bin mode)
;
_diffrn_measurement_method 'profile data from \w-scans'
_diffrn_radiation_type MoK\a
_diffrn_radiation_wavelength 0.71075
_diffrn_reflns_av_R_equivalents 0.0378
_diffrn_reflns_av_unetI/netI 0.0425
_diffrn_reflns_Laue_measured_fraction_full 0.989
_diffrn_reflns_Laue_measured_fraction_max 0.989
_diffrn_reflns_limit_h_max 14
_diffrn_reflns_limit_h_min -16
_diffrn_reflns_limit_k_max 17
_diffrn_reflns_limit_k_min -20
_diffrn_reflns_limit_l_max 30
_diffrn_reflns_limit_l_min -30
_diffrn_reflns_number 43876
_diffrn_reflns_point_group_measured_fraction_full 0.989
_diffrn_reflns_point_group_measured_fraction_max 0.989
_diffrn_reflns_theta_full 25.000
_diffrn_reflns_theta_max 25.000
_diffrn_reflns_theta_min 1.876
_diffrn_source 'fine-focus sealed tube'
_exptl_absorpt_coefficient_mu 2.339
_exptl_absorpt_correction_T_max 0.838
_exptl_absorpt_correction_T_min 0.639
_exptl_absorpt_correction_type numerical
_exptl_absorpt_process_details 'REQAB (Rigaku, 1998)'
_exptl_crystal_colour 'pale blue'
_exptl_crystal_density_diffrn 1.607
_exptl_crystal_description block
_exptl_crystal_F_000 2860
_exptl_crystal_size_max 0.200
_exptl_crystal_size_mid 0.180
_exptl_crystal_size_min 0.100
_refine_diff_density_max 3.377
_refine_diff_density_min -2.940
_refine_diff_density_rms 0.147
_refine_ls_extinction_method none
_refine_ls_goodness_of_fit_ref 1.073
_refine_ls_hydrogen_treatment mixed
_refine_ls_matrix_type full
_refine_ls_number_parameters 1309
_refine_ls_number_reflns 20432
_refine_ls_number_restraints 22
_refine_ls_restrained_S_all 1.073
_refine_ls_R_factor_all 0.0493
_refine_ls_R_factor_gt 0.0479
_refine_ls_shift/su_max 0.001
_refine_ls_shift/su_mean 0.000
_refine_ls_structure_factor_coef Fsqd
_refine_ls_weighting_details 'w=1/[\s^2^(Fo^2^)+(0.0436P)^2^+47.2216P] where P=(Fo^2^+2Fc^2^)/3'
_refine_ls_weighting_scheme calc
_refine_ls_wR_factor_gt 0.1170
_refine_ls_wR_factor_ref 0.1181
_reflns_Friedel_coverage 0.000
_reflns_number_gt 19856
_reflns_number_total 20432
_reflns_threshold_expression 'I > 2\s(I)'
_cod_data_source_file ic6b03014_si_002.cif
_cod_data_source_block 1_SKG420
_cod_depositor_comments
;
The following automatic conversions were performed:

'_exptl_absorpt_correction_type' value 'Numerical' changed to
'numerical' according to
/home/data/users/saulius/crontab/automatic-downloads/current/ACS/lib/dictionaries/cif_core.dic
dictionary named 'cif_core.dic' version 2.4.2 from 2011-04-26.

Automatic conversion script
Id: cif_fix_values 4973 2017-02-22 13:04:09Z antanas 
;
_cod_database_code 4345621
_shelx_shelxl_version_number 2014/7
_shelx_space_group_comment
;
The symmetry employed for this shelxl refinement is uniquely defined
by the following loop, which should always be used as a source of
symmetry information in preference to the above space-group names.
They are only intended as comments.
;
_shelx_estimated_absorpt_t_min 0.652
_shelx_estimated_absorpt_t_max 0.800

loop_
_space_group_symop_operation_xyz
'x, y, z'
'-x, -y, -z'

loop_
_atom_site_label
_atom_site_type_symbol
_atom_site_fract_x
_atom_site_fract_y
_atom_site_fract_z
_atom_site_U_iso_or_equiv
_atom_site_adp_type
_atom_site_occupancy
_atom_site_site_symmetry_order
_atom_site_calc_flag
_atom_site_refinement_flags_posn
_atom_site_refinement_flags_adp
_atom_site_refinement_flags_occupancy
_atom_site_disorder_assembly
_atom_site_disorder_group
Nd3 Nd 0.85204(2) 0.26135(2) 0.23993(2) 0.01481(8) Uani 1 1 d D . . . .
Nd1 Nd 0.58521(2) 0.20389(2) 0.16454(2) 0.01698(8) Uani 1 1 d . . . . .
Nd2 Nd 0.61294(2) 0.25602(2) 0.32371(2) 0.01827(8) Uani 1 1 d D . . . .
Nd4 Nd 0.71024(2) 0.53921(2) 0.23812(2) 0.01621(8) Uani 1 1 d D . . . .
Nd5 Nd 0.62154(3) -0.07214(2) 0.25745(2) 0.03124(10) Uani 1 1 d D . . . .
P4 P 0.78021(10) 0.37040(9) 0.14266(6) 0.0166(3) Uani 1 1 d . . . . .
P5 P 0.81608(10) 0.42857(9) 0.33292(5) 0.0163(3) Uani 1 1 d . . . . .
P6 P 0.49319(10) 0.35632(9) 0.24534(6) 0.0183(3) Uani 1 1 d . . . . .
P1 P 0.47325(12) 0.06462(10) 0.22511(7) 0.0284(4) Uani 1 1 d . . . . .
P2 P 0.72230(12) 0.12891(10) 0.34347(6) 0.0235(3) Uani 1 1 d . . . . .
P3 P 0.76979(12) 0.08098(9) 0.17688(7) 0.0241(3) Uani 1 1 d . . . . .
O13 O 0.8316(3) 0.3980(2) 0.08896(15) 0.0218(9) Uani 1 1 d . . . . .
O14 O 0.7600(3) 0.4460(2) 0.17491(16) 0.0226(9) Uani 1 1 d . . . . .
O15 O 0.6867(3) 0.3028(3) 0.12284(16) 0.0241(9) Uani 1 1 d . . . . .
O16 O 0.8527(3) 0.3376(2) 0.17010(15) 0.0192(8) Uani 1 1 d . . . . .
O17 O 0.8845(3) 0.4892(2) 0.38257(15) 0.0217(9) Uani 1 1 d . . . . .
O20 O 0.7818(3) 0.4813(3) 0.29873(16) 0.0228(9) Uani 1 1 d . . . . .
O18 O 0.7317(3) 0.3738(2) 0.35805(15) 0.0213(8) Uani 1 1 d . . . . .
O19 O 0.8800(3) 0.3794(2) 0.30439(15) 0.0203(8) Uani 1 1 d . . . . .
O21 O 0.3836(3) 0.3701(2) 0.24704(16) 0.0201(8) Uani 1 1 d . . . . .
O24 O 0.5631(3) 0.4381(2) 0.24056(17) 0.0235(9) Uani 1 1 d . . . . .
O22 O 0.4872(3) 0.2900(3) 0.19697(16) 0.0230(9) Uani 1 1 d . . . . .
O23 O 0.5074(3) 0.3269(3) 0.29718(16) 0.0222(9) Uani 1 1 d . . . . .
O1 O 0.3607(3) 0.0572(3) 0.23565(19) 0.0295(10) Uani 1 1 d . . . . .
O4 O 0.4990(3) -0.0059(3) 0.2467(2) 0.0318(10) Uani 1 1 d . . . . .
O2 O 0.4835(3) 0.0639(3) 0.16523(19) 0.0354(11) Uani 1 1 d . . . . .
O3 O 0.5310(3) 0.1492(3) 0.25208(18) 0.0274(10) Uani 1 1 d . . . . .
O5 O 0.8204(3) 0.1532(3) 0.38204(19) 0.0345(11) Uani 1 1 d . . . . .
O6 O 0.6394(3) 0.1517(3) 0.37407(17) 0.0299(10) Uani 1 1 d . . . . .
O7 O 0.7497(3) 0.1862(2) 0.30279(16) 0.0210(8) Uani 1 1 d . . . . .
O8 O 0.7009(4) 0.0382(3) 0.32063(19) 0.0344(11) Uani 1 1 d . . . . .
O9 O 0.7856(3) 0.0485(3) 0.11479(17) 0.0279(10) Uani 1 1 d . . . . .
O12 O 0.7055(4) 0.0082(3) 0.1972(2) 0.0340(11) Uani 1 1 d . . . . .
O11 O 0.7221(3) 0.1508(2) 0.17655(17) 0.0242(9) Uani 1 1 d . . . . .
O10 O 0.8697(3) 0.1205(3) 0.20610(17) 0.0249(9) Uani 1 1 d . . . . .
O25 O 0.6887(3) 0.2899(3) 0.24179(15) 0.0166(8) Uani 1 1 d . . . . .
O26 O 0.8803(3) 0.6347(3) 0.2400(2) 0.0397(12) Uani 1 1 d . . . . .
O27 O 0.7721(3) 0.7027(3) 0.2407(2) 0.0397(12) Uani 1 1 d . . . . .
O28 O 0.9260(4) 0.7692(3) 0.2492(3) 0.0595(18) Uani 1 1 d . . . . .
O29 O 0.6270(7) -0.1308(4) 0.3451(3) 0.079(2) Uani 1 1 d . . . . .
O30 O 0.5897(4) -0.2256(3) 0.2738(2) 0.0511(14) Uani 1 1 d . . . . .
O31 O 0.6169(6) -0.2590(4) 0.3526(3) 0.078(2) Uani 1 1 d . . . . .
O32 O 0.9634(3) 0.2316(3) 0.3103(2) 0.0394(12) Uani 1 1 d D . . . .
O33 O 1.0278(3) 0.3189(3) 0.2223(2) 0.0342(11) Uani 1 1 d D . . . .
O34 O 0.6127(5) 0.1238(4) 0.0742(2) 0.0634(17) Uani 1 1 d . . . . .
H34A H 0.6296 0.0778 0.0698 0.095 Uiso 1 1 d R U . . .
H34B H 0.6064 0.1382 0.0433 0.095 Uiso 1 1 d R U . . .
O36 O 0.5279(4) 0.2789(3) 0.40654(18) 0.0361(11) Uani 1 1 d D . . . .
O37 O 0.6835(4) 0.5662(3) 0.14544(19) 0.0431(13) Uani 1 1 d D . . . .
O38 O 0.5733(3) 0.6065(3) 0.23973(18) 0.0263(9) Uani 1 1 d . . . . .
H38A H 0.5174 0.5699 0.2420 0.039 Uiso 1 1 d R U . . .
H38B H 0.5713 0.6270 0.2105 0.039 Uiso 1 1 d R U . . .
O39 O 0.7081(4) 0.6142(3) 0.3313(2) 0.0470(14) Uani 1 1 d . . . . .
H39A H 0.6577 0.5872 0.3481 0.070 Uiso 1 1 d R U . . .
H39B H 0.7023 0.6648 0.3307 0.070 Uiso 1 1 d R U . . .
O40 O 0.5555(5) -0.1543(4) 0.1701(3) 0.0615(17) Uani 1 1 d D . . . .
O41 O 0.7711(4) -0.1175(3) 0.2535(2) 0.0446(13) Uani 1 1 d . . . . .
O42 O 0.4425(6) -0.1365(5) 0.2854(4) 0.095(3) Uani 1 1 d D . . . .
O43 O 0.1853(4) 0.2577(4) 0.2217(3) 0.0568(16) Uani 1 1 d . . . . .
H43A H 0.2390 0.2703 0.2394 0.085 Uiso 1 1 calc R U . . .
O44 O 0.4931(6) 0.1914(5) 0.4856(3) 0.077(2) Uani 1 1 d . . . . .
H44 H 0.4860 0.1405 0.4771 0.116 Uiso 1 1 calc R U . . .
O45 O 0.5331(7) -0.0553(5) 0.1019(3) 0.092(3) Uani 1 1 d . . . . .
H45 H 0.5269 -0.0101 0.1179 0.138 Uiso 1 1 calc R U . . .
O46 O 0.9264(4) 0.0103(4) 0.2554(3) 0.068(2) Uani 1 1 d . . . . .
H46A H 0.9157 0.0543 0.2499 0.101 Uiso 1 1 calc R U . . .
O47 O 0.5131(10) 0.0395(10) 0.4272(6) 0.202(8) Uani 1 1 d . . . . .
N1 N 0.6122(7) -0.2065(5) 0.3250(3) 0.063(2) Uani 1 1 d . . . . .
N2 N 0.8617(4) 0.7045(3) 0.2433(3) 0.0358(14) Uani 1 1 d . . . . .
C37 C 0.8286(4) 0.4696(4) 0.0703(2) 0.0204(12) Uani 1 1 d . . . . .
C42 C 0.7513(5) 0.4673(4) 0.0349(2) 0.0276(14) Uani 1 1 d . . . . .
C41 C 0.7539(5) 0.5407(4) 0.0161(3) 0.0345(16) Uani 1 1 d . . . . .
H41 H 0.7025 0.5416 -0.0077 0.041 Uiso 1 1 calc R U . . .
C40 C 0.8295(6) 0.6115(4) 0.0316(3) 0.0411(18) Uani 1 1 d . . . . .
H40A H 0.8287 0.6608 0.0191 0.049 Uiso 1 1 calc R U . . .
C39 C 0.9053(5) 0.6114(4) 0.0647(3) 0.0348(16) Uani 1 1 d . . . . .
H39 H 0.9573 0.6605 0.0744 0.042 Uiso 1 1 calc R U . . .
C38 C 0.9082(4) 0.5399(4) 0.0851(2) 0.0238(13) Uani 1 1 d . . . . .
C46 C 0.6731(5) 0.3878(4) 0.0150(3) 0.0370(17) Uani 1 1 d . . . . .
H46 H 0.6534 0.3590 0.0461 0.044 Uiso 1 1 calc R U . . .
C47 C 0.7143(7) 0.3324(5) -0.0251(4) 0.060(3) Uani 1 1 d . . . . .
H47A H 0.7266 0.3563 -0.0578 0.091 Uiso 1 1 calc R U . . .
H47B H 0.6673 0.2777 -0.0334 0.091 Uiso 1 1 calc R U . . .
H47C H 0.7758 0.3275 -0.0102 0.091 Uiso 1 1 calc R U . . .
C48 C 0.5810(6) 0.4004(6) -0.0100(3) 0.050(2) Uani 1 1 d . . . . .
H48A H 0.5571 0.4398 0.0148 0.075 Uiso 1 1 calc R U . . .
H48B H 0.5303 0.3475 -0.0176 0.075 Uiso 1 1 calc R U . . .
H48C H 0.5968 0.4219 -0.0432 0.075 Uiso 1 1 calc R U . . .
C43 C 0.9950(5) 0.5362(4) 0.1179(3) 0.0328(15) Uani 1 1 d . . . . .
H43 H 0.9706 0.5004 0.1451 0.039 Uiso 1 1 calc R U . . .
C44 C 1.0600(6) 0.4961(5) 0.0815(4) 0.052(2) Uani 1 1 d . . . . .
H44A H 1.0210 0.4422 0.0626 0.078 Uiso 1 1 calc R U . . .
H44B H 1.1136 0.4889 0.1029 0.078 Uiso 1 1 calc R U . . .
H44C H 1.0870 0.5317 0.0555 0.078 Uiso 1 1 calc R U . . .
C45 C 1.0566(6) 0.6208(6) 0.1470(3) 0.055(2) Uani 1 1 d . . . . .
H45A H 1.0921 0.6526 0.1211 0.082 Uiso 1 1 calc R U . . .
H45B H 1.1034 0.6131 0.1728 0.082 Uiso 1 1 calc R U . . .
H45C H 1.0134 0.6507 0.1657 0.082 Uiso 1 1 calc R U . . .
C49 C 0.8996(5) 0.5744(4) 0.3943(2) 0.0240(13) Uani 1 1 d . . . . .
C50 C 0.9736(5) 0.6255(4) 0.3698(2) 0.0271(14) Uani 1 1 d . . . . .
C51 C 0.9903(6) 0.7094(4) 0.3849(3) 0.0409(17) Uani 1 1 d . . . . .
H51 H 1.0395 0.7456 0.3684 0.049 Uiso 1 1 calc R U . . .
C52 C 0.9379(7) 0.7421(5) 0.4231(4) 0.054(2) Uani 1 1 d . . . . .
H52 H 0.9516 0.8003 0.4328 0.065 Uiso 1 1 calc R U . . .
C53 C 0.8662(7) 0.6917(5) 0.4472(3) 0.051(2) Uani 1 1 d . . . . .
H53 H 0.8306 0.7152 0.4737 0.061 Uiso 1 1 calc R U . . .
C54 C 0.8447(5) 0.6055(4) 0.4333(3) 0.0350(16) Uani 1 1 d . . . . .
C55 C 1.0364(5) 0.5870(4) 0.3303(3) 0.0285(14) Uani 1 1 d . . . . .
H55 H 0.9910 0.5427 0.3040 0.034 Uiso 1 1 calc R U . . .
C57 C 1.1007(5) 0.5466(5) 0.3591(3) 0.0396(17) Uani 1 1 d . . . . .
H57A H 1.1449 0.5886 0.3858 0.059 Uiso 1 1 calc R U . . .
H57B H 1.1391 0.5215 0.3332 0.059 Uiso 1 1 calc R U . . .
H57C H 1.0591 0.5039 0.3767 0.059 Uiso 1 1 calc R U . . .
C56 C 1.1003(5) 0.6485(5) 0.2993(3) 0.0422(18) Uani 1 1 d . . . . .
H56A H 1.0597 0.6769 0.2827 0.063 Uiso 1 1 calc R U . . .
H56B H 1.1316 0.6192 0.2716 0.063 Uiso 1 1 calc R U . . .
H56C H 1.1507 0.6891 0.3236 0.063 Uiso 1 1 calc R U . . .
C58 C 0.7714(6) 0.5490(5) 0.4635(3) 0.0448(19) Uani 1 1 d . . . . .
H58 H 0.7539 0.4920 0.4421 0.054 Uiso 1 1 calc R U . . .
C60 C 0.6771(7) 0.5744(7) 0.4724(4) 0.069(3) Uani 1 1 d . . . . .
H60A H 0.6925 0.6304 0.4930 0.104 Uiso 1 1 calc R U . . .
H60B H 0.6331 0.5360 0.4920 0.104 Uiso 1 1 calc R U . . .
H60C H 0.6452 0.5731 0.4379 0.104 Uiso 1 1 calc R U . . .
C59 C 0.8206(7) 0.5462(6) 0.5173(3) 0.060(2) Uani 1 1 d . . . . .
H59A H 0.8789 0.5268 0.5108 0.091 Uiso 1 1 calc R U . . .
H59B H 0.7745 0.5085 0.5365 0.091 Uiso 1 1 calc R U . . .
H59C H 0.8396 0.6017 0.5388 0.091 Uiso 1 1 calc R U . . .
C61 C 0.3649(4) 0.4439(4) 0.2382(3) 0.0266(14) Uani 1 1 d . . . . .
C66 C 0.3634(4) 0.5032(4) 0.2833(3) 0.0251(13) Uani 1 1 d . . . . .
C65 C 0.3373(5) 0.5727(4) 0.2737(3) 0.0366(17) Uani 1 1 d . . . . .
H65 H 0.3337 0.6141 0.3028 0.044 Uiso 1 1 calc R U . . .
C64 C 0.3165(5) 0.5824(5) 0.2224(4) 0.0425(19) Uani 1 1 d . . . . .
H64 H 0.2993 0.6306 0.2170 0.051 Uiso 1 1 calc R U . . .
C63 C 0.3201(5) 0.5245(5) 0.1793(3) 0.0398(18) Uani 1 1 d . . . . .
H63 H 0.3069 0.5334 0.1444 0.048 Uiso 1 1 calc R U . . .
C62 C 0.3433(5) 0.4513(4) 0.1862(3) 0.0322(15) Uani 1 1 d . . . . .
C70 C 0.3864(5) 0.4871(4) 0.3385(3) 0.0315(15) Uani 1 1 d . . . . .
H70 H 0.4444 0.4646 0.3360 0.038 Uiso 1 1 calc R U . . .
C72 C 0.3021(5) 0.4219(5) 0.3561(3) 0.0382(16) Uani 1 1 d . . . . .
H72A H 0.2444 0.4428 0.3603 0.057 Uiso 1 1 calc R U . . .
H72B H 0.3210 0.4093 0.3902 0.057 Uiso 1 1 calc R U . . .
H72C H 0.2867 0.3716 0.3292 0.057 Uiso 1 1 calc R U . . .
C71 C 0.4137(6) 0.5658(5) 0.3806(3) 0.050(2) Uani 1 1 d . . . . .
H71A H 0.4700 0.6060 0.3694 0.074 Uiso 1 1 calc R U . . .
H71B H 0.4307 0.5525 0.4148 0.074 Uiso 1 1 calc R U . . .
H71C H 0.3580 0.5894 0.3844 0.074 Uiso 1 1 calc R U . . .
C67 C 0.3455(5) 0.3853(5) 0.1392(3) 0.0366(16) Uani 1 1 d . . . . .
H67 H 0.3539 0.3365 0.1538 0.044 Uiso 1 1 calc R U . . .
C69 C 0.4337(6) 0.4141(6) 0.1053(4) 0.055(2) Uani 1 1 d . . . . .
H69A H 0.4287 0.4630 0.0913 0.082 Uiso 1 1 calc R U . . .
H69B H 0.4338 0.3697 0.0756 0.082 Uiso 1 1 calc R U . . .
H69C H 0.4945 0.4277 0.1275 0.082 Uiso 1 1 calc R U . . .
C68 C 0.2498(6) 0.3566(6) 0.1045(3) 0.052(2) Uani 1 1 d . . . . .
H68A H 0.1948 0.3377 0.1266 0.077 Uiso 1 1 calc R U . . .
H68B H 0.2528 0.3112 0.0762 0.077 Uiso 1 1 calc R U . . .
H68C H 0.2406 0.4027 0.0885 0.077 Uiso 1 1 calc R U . . .
C1 C 0.2933(5) 0.0002(4) 0.2600(3) 0.0343(16) Uani 1 1 d . . . . .
C6 C 0.2688(5) 0.0245(5) 0.3117(3) 0.0422(18) Uani 1 1 d . . . . .
C5 C 0.1977(6) -0.0320(5) 0.3329(4) 0.052(2) Uani 1 1 d . . . . .
H5 H 0.1793 -0.0176 0.3681 0.062 Uiso 1 1 calc R U . . .
C4 C 0.1523(7) -0.1092(6) 0.3039(4) 0.061(3) Uani 1 1 d . . . . .
H4 H 0.1035 -0.1470 0.3197 0.073 Uiso 1 1 calc R U . . .
C3 C 0.1767(6) -0.1321(5) 0.2529(5) 0.058(2) Uani 1 1 d . . . . .
H3 H 0.1442 -0.1850 0.2333 0.069 Uiso 1 1 calc R U . . .
C2 C 0.2494(5) -0.0777(4) 0.2298(3) 0.0409(18) Uani 1 1 d . . . . .
C10 C 0.3173(6) 0.1111(6) 0.3428(4) 0.053(2) Uani 1 1 d . . . . .
H10 H 0.3896 0.1217 0.3402 0.064 Uiso 1 1 calc R U . . .
C12 C 0.2861(7) 0.1765(6) 0.3174(4) 0.062(2) Uani 1 1 d . . . . .
H12A H 0.3029 0.1719 0.2800 0.094 Uiso 1 1 calc R U . . .
H12B H 0.3203 0.2317 0.3366 0.094 Uiso 1 1 calc R U . . .
H12C H 0.2153 0.1677 0.3194 0.094 Uiso 1 1 calc R U . . .
C11 C 0.2970(8) 0.1201(8) 0.4013(4) 0.079(3) Uani 1 1 d . . . . .
H11A H 0.2285 0.1198 0.4056 0.118 Uiso 1 1 calc R U . . .
H11B H 0.3398 0.1724 0.4203 0.118 Uiso 1 1 calc R U . . .
H11C H 0.3096 0.0741 0.4160 0.118 Uiso 1 1 calc R U . . .
C7 C 0.2725(7) -0.0980(6) 0.1719(4) 0.061(3) Uani 1 1 d D . . . .
C8B C 0.2294(12) -0.1857(9) 0.1457(8) 0.101(7) Uani 0.73(2) 1 d D . P A 1
H8BA H 0.2493 -0.2225 0.1666 0.151 Uiso 0.73(2) 1 calc R U P A 1
H8BB H 0.2526 -0.1938 0.1097 0.151 Uiso 0.73(2) 1 calc R U P A 1
H8BC H 0.1578 -0.1983 0.1437 0.151 Uiso 0.73(2) 1 calc R U P A 1
C9B C 0.2297(11) -0.0414(10) 0.1383(5) 0.072(4) Uani 0.779(17) 1 d . . P A 1
H9BA H 0.1582 -0.0564 0.1392 0.108 Uiso 0.779(17) 1 calc R U P A 1
H9BB H 0.2480 -0.0504 0.1013 0.108 Uiso 0.779(17) 1 calc R U P A 1
H9BC H 0.2569 0.0169 0.1540 0.108 Uiso 0.779(17) 1 calc R U P A 1
C13 C 0.8199(9) 0.1361(7) 0.4344(4) 0.0829(16) Uani 1 1 d . . . . .
C14 C 0.8041(10) 0.1978(7) 0.4750(4) 0.0829(16) Uani 1 1 d . . . . .
C15 C 0.7992(9) 0.1809(7) 0.5263(4) 0.0829(16) Uani 1 1 d . . . . .
H15 H 0.7877 0.2201 0.5547 0.099 Uiso 1 1 calc R U . . .
C17 C 0.8331(9) 0.0505(7) 0.4974(4) 0.0829(16) Uani 1 1 d . . . . .
H17 H 0.8446 0.0020 0.5066 0.099 Uiso 1 1 calc R U . . .
C16 C 0.8109(9) 0.1086(7) 0.5362(4) 0.0829(16) Uani 1 1 d . . . . .
H16 H 0.8034 0.0970 0.5714 0.099 Uiso 1 1 calc R U . . .
C18 C 0.8389(10) 0.0639(7) 0.4425(4) 0.0829(16) Uani 1 1 d . . . . .
C19 C 0.8012(10) 0.2824(7) 0.4642(5) 0.090(3) Uani 1 1 d . . . . .
H19 H 0.7794 0.2760 0.4259 0.108 Uiso 1 1 calc R U . . .
C21 C 0.9053(12) 0.3403(9) 0.4723(7) 0.125(3) Uani 1 1 d . . . . .
H21A H 0.9296 0.3459 0.5092 0.187 Uiso 1 1 calc R U . . .
H21B H 0.9048 0.3947 0.4647 0.187 Uiso 1 1 calc R U . . .
H21C H 0.9480 0.3174 0.4481 0.187 Uiso 1 1 calc R U . . .
C20 C 0.7311(13) 0.3188(9) 0.4976(7) 0.125(3) Uani 1 1 d . . . . .
H20A H 0.6664 0.2786 0.4941 0.187 Uiso 1 1 calc R U . . .
H20B H 0.7261 0.3691 0.4853 0.187 Uiso 1 1 calc R U . . .
H20C H 0.7552 0.3322 0.5351 0.187 Uiso 1 1 calc R U . . .
C22 C 0.8691(10) 0.0081(7) 0.3992(5) 0.090(3) Uani 1 1 d . . . . .
H22 H 0.8344 0.0091 0.3651 0.108 Uiso 1 1 calc R U . . .
C24 C 0.9810(12) 0.0481(9) 0.3953(7) 0.125(3) Uani 1 1 d . . . . .
H24A H 0.9905 0.0964 0.3777 0.187 Uiso 1 1 calc R U . . .
H24B H 1.0097 0.0077 0.3745 0.187 Uiso 1 1 calc R U . . .
H24C H 1.0130 0.0651 0.4312 0.187 Uiso 1 1 calc R U . . .
C23 C 0.8457(13) -0.0786(9) 0.4083(7) 0.125(3) Uani 1 1 d . . . . .
H23A H 0.8717 -0.0799 0.4438 0.187 Uiso 1 1 calc R U . . .
H23B H 0.8754 -0.1107 0.3813 0.187 Uiso 1 1 calc R U . . .
H23C H 0.7745 -0.1026 0.4058 0.187 Uiso 1 1 calc R U . . .
C25 C 0.8779(5) 0.0423(4) 0.0972(3) 0.0343(16) Uani 1 1 d . . . . .
C26 C 0.9375(5) 0.1084(4) 0.0766(3) 0.0338(15) Uani 1 1 d . . . . .
C27 C 1.0282(6) 0.1018(5) 0.0600(3) 0.0434(18) Uani 1 1 d . . . . .
H27 H 1.0713 0.1468 0.0471 0.052 Uiso 1 1 calc R U . . .
C28 C 1.0572(6) 0.0308(6) 0.0618(3) 0.053(2) Uani 1 1 d . . . . .
H28 H 1.1195 0.0272 0.0504 0.063 Uiso 1 1 calc R U . . .
C29 C 0.9940(7) -0.0345(6) 0.0805(3) 0.052(2) Uani 1 1 d . . . . .
H29 H 1.0141 -0.0829 0.0818 0.062 Uiso 1 1 calc R U . . .
C30 C 0.9016(6) -0.0321(4) 0.0977(3) 0.0382(17) Uani 1 1 d . . . . .
C31 C 0.9021(6) 0.1822(4) 0.0701(3) 0.0398(17) Uani 1 1 d . . . . .
H31 H 0.8585 0.1904 0.0998 0.048 Uiso 1 1 calc R U . . .
C33 C 0.8383(9) 0.1608(7) 0.0175(4) 0.073(3) Uani 1 1 d . . . . .
H33A H 0.8799 0.1582 -0.0128 0.110 Uiso 1 1 calc R U . . .
H33B H 0.8047 0.2035 0.0159 0.110 Uiso 1 1 calc R U . . .
H33C H 0.7897 0.1073 0.0160 0.110 Uiso 1 1 calc R U . . .
C32 C 0.9830(8) 0.2619(5) 0.0735(5) 0.081(4) Uani 1 1 d . . . . .
H32A H 1.0259 0.2696 0.1053 0.122 Uiso 1 1 calc R U . . .
H32B H 0.9543 0.3083 0.0757 0.122 Uiso 1 1 calc R U . . .
H32C H 1.0211 0.2594 0.0417 0.122 Uiso 1 1 calc R U . . .
C34 C 0.8287(7) -0.1061(5) 0.1132(3) 0.049(2) Uani 1 1 d . . . . .
H34 H 0.7950 -0.0855 0.1446 0.059 Uiso 1 1 calc R U . . .
C36 C 0.7504(8) -0.1459(6) 0.0676(4) 0.071(3) Uani 1 1 d . . . . .
H36A H 0.7231 -0.1036 0.0569 0.106 Uiso 1 1 calc R U . . .
H36B H 0.6979 -0.1885 0.0796 0.106 Uiso 1 1 calc R U . . .
H36C H 0.7800 -0.1710 0.0371 0.106 Uiso 1 1 calc R U . . .
C35 C 0.8764(9) -0.1692(6) 0.1298(4) 0.069(3) Uani 1 1 d . . . . .
H35A H 0.9066 -0.1932 0.0992 0.103 Uiso 1 1 calc R U . . .
H35B H 0.8265 -0.2130 0.1425 0.103 Uiso 1 1 calc R U . . .
H35C H 0.9267 -0.1418 0.1585 0.103 Uiso 1 1 calc R U . . .
C73 C 0.4907(11) -0.2352(7) 0.1570(6) 0.107(5) Uani 1 1 d D . . . .
H73A H 0.4788 -0.2500 0.1182 0.160 Uiso 1 1 calc R U . . .
H73B H 0.5200 -0.2747 0.1700 0.160 Uiso 1 1 calc R U . . .
H73C H 0.4285 -0.2367 0.1737 0.160 Uiso 1 1 calc R U . . .
C74 C 0.3867(10) -0.1902(9) 0.3164(7) 0.117(6) Uani 1 1 d D . . . .
H74A H 0.3241 -0.2205 0.2971 0.175 Uiso 1 1 calc R U . . .
H74B H 0.3745 -0.1585 0.3501 0.175 Uiso 1 1 calc R U . . .
H74C H 0.4221 -0.2294 0.3239 0.175 Uiso 1 1 calc R U . . .
C75 C 0.4487(14) 0.2066(9) 0.5325(5) 0.132(7) Uani 1 1 d . . . . .
H75A H 0.3775 0.1853 0.5262 0.198 Uiso 1 1 calc R U . . .
H75B H 0.4661 0.2662 0.5456 0.198 Uiso 1 1 calc R U . . .
H75C H 0.4707 0.1790 0.5592 0.198 Uiso 1 1 calc R U . . .
C76 C 0.5067(8) 0.3554(6) 0.4273(4) 0.065(3) Uani 1 1 d D . . . .
H76A H 0.5328 0.3960 0.4042 0.098 Uiso 1 1 calc R U . . .
H76B H 0.5373 0.3763 0.4633 0.098 Uiso 1 1 calc R U . . .
H76C H 0.4357 0.3461 0.4285 0.098 Uiso 1 1 calc R U . . .
C77 C 0.1768(12) 0.1848(6) 0.1838(5) 0.100(5) Uani 1 1 d . . . . .
H77A H 0.2106 0.1994 0.1519 0.150 Uiso 1 1 calc R U . . .
H77B H 0.1075 0.1572 0.1741 0.150 Uiso 1 1 calc R U . . .
H77C H 0.2064 0.1476 0.1993 0.150 Uiso 1 1 calc R U . . .
C78 C 1.0211(7) 0.0099(8) 0.2413(5) 0.083(4) Uani 1 1 d . . . . .
H78A H 1.0234 0.0016 0.2024 0.124 Uiso 1 1 calc R U . . .
H78B H 1.0390 -0.0350 0.2548 0.124 Uiso 1 1 calc R U . . .
H78C H 1.0673 0.0628 0.2568 0.124 Uiso 1 1 calc R U . . .
C79 C 0.6401(8) 0.6210(6) 0.1233(4) 0.067(3) Uani 1 1 d D . . . .
H79A H 0.6443 0.6122 0.0845 0.101 Uiso 1 1 calc R U . . .
H79B H 0.5712 0.6100 0.1320 0.101 Uiso 1 1 calc R U . . .
H79C H 0.6749 0.6783 0.1384 0.101 Uiso 1 1 calc R U . . .
C80 C 1.0696(5) 0.4025(5) 0.2174(3) 0.0430(18) Uani 1 1 d D . . . .
H80A H 1.0732 0.4072 0.1796 0.064 Uiso 1 1 calc R U . . .
H80B H 1.1355 0.4221 0.2347 0.064 Uiso 1 1 calc R U . . .
H80C H 1.0288 0.4362 0.2345 0.064 Uiso 1 1 calc R U . . .
C81 C 1.0437(6) 0.2879(5) 0.3423(3) 0.049(2) Uani 1 1 d D . . . .
H81A H 1.0990 0.3045 0.3200 0.074 Uiso 1 1 calc R U . . .
H81B H 1.0630 0.2612 0.3703 0.074 Uiso 1 1 calc R U . . .
H81C H 1.0244 0.3368 0.3587 0.074 Uiso 1 1 calc R U . . .
C82 C 0.4612(13) -0.0867(10) 0.0557(7) 0.133(6) Uani 1 1 d . . . . .
H82A H 0.4760 -0.1339 0.0335 0.199 Uiso 1 1 calc R U . . .
H82B H 0.4648 -0.0429 0.0347 0.199 Uiso 1 1 calc R U . . .
H82C H 0.3952 -0.1042 0.0684 0.199 Uiso 1 1 calc R U . . .
C8A C 0.293(3) -0.1828(14) 0.170(2) 0.101(7) Uani 0.27(2) 1 d D . P A 2
H8AA H 0.3249 -0.1837 0.2045 0.151 Uiso 0.27(2) 1 calc R U P A 2
H8AB H 0.3356 -0.1918 0.1415 0.151 Uiso 0.27(2) 1 calc R U P A 2
H8AC H 0.2308 -0.2265 0.1645 0.151 Uiso 0.27(2) 1 calc R U P A 2
C9A C 0.184(3) -0.121(4) 0.1348(16) 0.072(4) Uani 0.221(17) 1 d D . P A 2
H9AA H 0.1358 -0.1696 0.1441 0.108 Uiso 0.221(17) 1 calc R U P A 2
H9AB H 0.2020 -0.1342 0.0981 0.108 Uiso 0.221(17) 1 calc R U P A 2
H9AC H 0.1544 -0.0749 0.1378 0.108 Uiso 0.221(17) 1 calc R U P A 2
O0AA O 0.4483(6) 0.2005(5) 0.0992(3) 0.083(2) Uani 1 1 d . . . . .
C0AA C 0.3731(11) 0.1469(13) 0.0691(8) 0.177(10) Uani 1 1 d . . . . .
H0AA H 0.3553 0.1724 0.0401 0.265 Uiso 1 1 calc R U . . .
H0AB H 0.3169 0.1319 0.0911 0.265 Uiso 1 1 calc R U . . .
H0AC H 0.3920 0.0972 0.0541 0.265 Uiso 1 1 calc R U . . .
H7 H 0.344(14) -0.074(12) 0.176(8) 0.212 Uiso 1 1 d . U . B 1
H32 H 0.949(8) 0.184(4) 0.322(5) 0.265 Uiso 1 1 d D U . . .
H33 H 1.074(2) 0.295(4) 0.224(7) 0.265 Uiso 1 1 d D U . . .
H36 H 0.519(10) 0.248(5) 0.431(3) 0.265 Uiso 1 1 d D U . . .
H37 H 0.707(13) 0.537(9) 0.1202(12) 0.265 Uiso 1 1 d D U . . .
H40 H 0.589(6) -0.144(4) 0.1420(11) 0.265 Uiso 1 1 d D U . . .
H42 H 0.408(4) -0.104(6) 0.277(6) 0.265 Uiso 1 1 d D U . . .
H25 H 0.698(5) 0.334(5) 0.242(3) 0.02(2) Uiso 1 1 d . . . . .

loop_
_atom_site_aniso_label
_atom_site_aniso_U_11
_atom_site_aniso_U_22
_atom_site_aniso_U_33
_atom_site_aniso_U_23
_atom_site_aniso_U_13
_atom_site_aniso_U_12
Nd3 0.01517(14) 0.01458(15) 0.01534(15) 0.00207(11) -0.00144(11) 0.00559(11)
Nd1 0.01709(15) 0.01751(15) 0.01610(15) 0.00370(11) -0.00399(11) 0.00408(12)
Nd2 0.01561(15) 0.02648(17) 0.01376(15) 0.00626(12) -0.00092(11) 0.00601(12)
Nd4 0.01637(15) 0.01505(15) 0.01834(15) 0.00321(11) 0.00033(11) 0.00606(11)
Nd5 0.02946(19) 0.01463(16) 0.0501(2) 0.00836(15) -0.00765(16) 0.00555(14)
P4 0.0192(7) 0.0180(7) 0.0138(7) 0.0045(5) 0.0024(5) 0.0063(6)
P5 0.0173(7) 0.0183(7) 0.0129(7) -0.0002(5) -0.0029(5) 0.0059(6)
P6 0.0138(7) 0.0222(7) 0.0198(7) 0.0055(6) -0.0005(5) 0.0056(6)
P1 0.0250(8) 0.0239(8) 0.0336(9) 0.0077(7) -0.0056(7) 0.0008(7)
P2 0.0259(8) 0.0226(8) 0.0217(8) 0.0093(6) -0.0056(6) 0.0035(6)
P3 0.0272(8) 0.0165(7) 0.0288(8) -0.0001(6) -0.0064(7) 0.0089(6)
O13 0.032(2) 0.019(2) 0.017(2) 0.0071(16) 0.0070(17) 0.0082(17)
O14 0.031(2) 0.023(2) 0.017(2) 0.0044(16) 0.0049(17) 0.0137(18)
O15 0.022(2) 0.025(2) 0.020(2) 0.0055(17) -0.0022(17) -0.0021(17)
O16 0.019(2) 0.021(2) 0.019(2) 0.0059(16) 0.0008(16) 0.0063(16)
O17 0.027(2) 0.021(2) 0.0149(19) -0.0024(16) -0.0060(16) 0.0068(17)
O20 0.025(2) 0.025(2) 0.020(2) 0.0022(17) -0.0047(17) 0.0099(17)
O18 0.022(2) 0.023(2) 0.0152(19) 0.0007(16) -0.0018(16) 0.0025(17)
O19 0.0180(19) 0.022(2) 0.019(2) -0.0031(16) -0.0046(16) 0.0073(16)
O21 0.0147(19) 0.024(2) 0.025(2) 0.0102(17) 0.0016(16) 0.0063(16)
O24 0.017(2) 0.023(2) 0.031(2) 0.0080(18) 0.0010(17) 0.0045(17)
O22 0.021(2) 0.027(2) 0.022(2) 0.0009(17) -0.0040(17) 0.0092(17)
O23 0.018(2) 0.029(2) 0.023(2) 0.0075(17) -0.0008(16) 0.0103(17)
O1 0.021(2) 0.025(2) 0.043(3) 0.015(2) -0.0018(19) 0.0015(18)
O4 0.024(2) 0.023(2) 0.047(3) 0.006(2) -0.004(2) 0.0035(18)
O2 0.036(3) 0.028(2) 0.036(3) 0.006(2) -0.010(2) -0.002(2)
O3 0.020(2) 0.029(2) 0.031(2) 0.0117(19) -0.0057(18) -0.0009(18)
O5 0.030(2) 0.037(3) 0.036(3) 0.018(2) -0.016(2) 0.001(2)
O6 0.032(2) 0.033(2) 0.024(2) 0.0109(19) 0.0000(19) 0.005(2)
O7 0.020(2) 0.023(2) 0.024(2) 0.0103(17) -0.0025(16) 0.0076(17)
O8 0.044(3) 0.021(2) 0.040(3) 0.010(2) -0.013(2) 0.008(2)
O9 0.032(2) 0.022(2) 0.028(2) -0.0053(18) -0.0092(19) 0.0100(18)
O12 0.040(3) 0.020(2) 0.042(3) 0.001(2) 0.000(2) 0.011(2)
O11 0.025(2) 0.017(2) 0.031(2) -0.0001(17) -0.0061(18) 0.0080(17)
O10 0.028(2) 0.022(2) 0.026(2) -0.0002(17) -0.0069(18) 0.0108(18)
O25 0.018(2) 0.017(2) 0.0146(19) 0.0041(16) -0.0010(15) 0.0043(17)
O26 0.022(2) 0.023(2) 0.075(4) 0.012(2) 0.001(2) 0.0064(19)
O27 0.025(2) 0.026(2) 0.071(4) 0.012(2) -0.001(2) 0.010(2)
O28 0.036(3) 0.027(3) 0.109(5) 0.026(3) -0.015(3) -0.009(2)
O29 0.149(7) 0.029(3) 0.060(4) 0.006(3) 0.020(4) 0.027(4)
O30 0.062(4) 0.036(3) 0.055(4) 0.006(3) 0.016(3) 0.015(3)
O31 0.131(7) 0.058(4) 0.067(4) 0.036(4) 0.033(4) 0.051(4)
O32 0.024(2) 0.038(3) 0.054(3) 0.017(2) -0.018(2) 0.002(2)
O33 0.021(2) 0.036(3) 0.047(3) 0.013(2) 0.004(2) 0.0065(19)
O34 0.087(5) 0.066(4) 0.031(3) -0.010(3) 0.000(3) 0.022(4)
O36 0.043(3) 0.045(3) 0.025(2) 0.008(2) 0.010(2) 0.018(2)
O37 0.060(3) 0.057(3) 0.029(3) 0.017(2) 0.010(2) 0.040(3)
O38 0.020(2) 0.023(2) 0.039(3) 0.0097(19) 0.0034(18) 0.0077(17)
O39 0.075(4) 0.047(3) 0.031(3) -0.003(2) -0.002(3) 0.043(3)
O40 0.077(4) 0.037(3) 0.060(4) 0.001(3) -0.017(3) 0.003(3)
O41 0.035(3) 0.039(3) 0.068(4) 0.021(3) 0.004(3) 0.017(2)
O42 0.080(5) 0.088(6) 0.150(8) 0.073(6) 0.056(5) 0.042(4)
O43 0.042(3) 0.051(4) 0.074(4) 0.003(3) -0.006(3) 0.012(3)
O44 0.102(6) 0.081(5) 0.040(4) 0.026(3) 0.007(4) 0.001(5)
O45 0.138(7) 0.077(5) 0.062(5) -0.029(4) -0.036(5) 0.054(5)
O46 0.037(3) 0.065(4) 0.114(6) 0.052(4) -0.010(3) 0.013(3)
O47 0.183(12) 0.269(17) 0.245(16) 0.197(14) 0.157(12) 0.120(12)
N1 0.100(7) 0.048(4) 0.056(5) 0.024(4) 0.028(4) 0.036(4)
N2 0.027(3) 0.023(3) 0.056(4) 0.012(3) -0.003(3) 0.003(2)
C37 0.025(3) 0.024(3) 0.014(3) 0.007(2) 0.005(2) 0.008(2)
C42 0.034(3) 0.032(3) 0.017(3) 0.006(3) 0.001(3) 0.009(3)
C41 0.045(4) 0.039(4) 0.024(3) 0.015(3) -0.002(3) 0.014(3)
C40 0.062(5) 0.032(4) 0.037(4) 0.020(3) 0.009(4) 0.017(4)
C39 0.046(4) 0.023(3) 0.032(4) 0.008(3) 0.005(3) 0.001(3)
C38 0.027(3) 0.025(3) 0.018(3) 0.007(2) 0.003(2) 0.002(2)
C46 0.041(4) 0.040(4) 0.024(3) 0.013(3) -0.007(3) -0.002(3)
C47 0.058(5) 0.040(5) 0.072(6) -0.016(4) -0.026(5) 0.011(4)
C48 0.044(5) 0.064(6) 0.036(4) 0.011(4) -0.005(3) 0.003(4)
C43 0.029(3) 0.034(4) 0.031(4) 0.008(3) 0.003(3) 0.000(3)
C44 0.035(4) 0.054(5) 0.066(6) 0.004(4) -0.001(4) 0.015(4)
C45 0.041(4) 0.060(5) 0.044(5) -0.012(4) -0.008(4) -0.005(4)
C49 0.033(3) 0.019(3) 0.019(3) -0.002(2) -0.009(2) 0.008(3)
C50 0.028(3) 0.024(3) 0.024(3) -0.006(2) -0.008(3) 0.004(3)
C51 0.053(5) 0.023(3) 0.047(4) 0.007(3) 0.003(4) 0.011(3)
C52 0.072(6) 0.024(4) 0.064(6) -0.004(4) 0.008(5) 0.016(4)
C53 0.067(6) 0.037(4) 0.046(5) -0.012(4) 0.013(4) 0.022(4)
C54 0.044(4) 0.035(4) 0.027(3) -0.003(3) 0.006(3) 0.017(3)
C55 0.023(3) 0.034(4) 0.026(3) -0.001(3) -0.003(3) 0.008(3)
C57 0.031(4) 0.040(4) 0.050(5) 0.006(3) -0.004(3) 0.013(3)
C56 0.027(4) 0.052(5) 0.049(5) 0.017(4) 0.003(3) 0.009(3)
C58 0.044(4) 0.050(5) 0.035(4) -0.006(3) 0.011(3) 0.011(4)
C60 0.050(5) 0.085(7) 0.071(7) 0.008(6) 0.023(5) 0.018(5)
C59 0.071(6) 0.070(6) 0.037(5) 0.008(4) 0.010(4) 0.015(5)
C61 0.013(3) 0.032(3) 0.041(4) 0.018(3) 0.006(3) 0.009(2)
C66 0.012(3) 0.022(3) 0.042(4) 0.010(3) 0.004(3) 0.003(2)
C65 0.026(3) 0.032(4) 0.057(5) 0.012(3) 0.013(3) 0.013(3)
C64 0.027(4) 0.042(4) 0.071(6) 0.030(4) 0.010(4) 0.020(3)
C63 0.028(4) 0.057(5) 0.049(4) 0.035(4) 0.009(3) 0.022(3)
C62 0.018(3) 0.044(4) 0.040(4) 0.022(3) 0.009(3) 0.011(3)
C70 0.027(3) 0.036(4) 0.033(4) 0.002(3) 0.003(3) 0.013(3)
C72 0.042(4) 0.043(4) 0.034(4) 0.007(3) 0.010(3) 0.017(3)
C71 0.051(5) 0.049(5) 0.043(5) -0.005(4) 0.002(4) 0.012(4)
C67 0.035(4) 0.054(5) 0.031(4) 0.020(3) 0.003(3) 0.022(3)
C69 0.050(5) 0.077(6) 0.047(5) 0.024(4) 0.016(4) 0.028(5)
C68 0.053(5) 0.080(6) 0.031(4) 0.018(4) 0.000(4) 0.029(5)
C1 0.023(3) 0.030(4) 0.048(4) 0.016(3) -0.007(3) -0.001(3)
C6 0.029(4) 0.045(4) 0.049(5) 0.015(4) -0.006(3) -0.001(3)
C5 0.043(5) 0.054(5) 0.057(5) 0.029(4) -0.005(4) -0.001(4)
C4 0.046(5) 0.048(5) 0.084(7) 0.039(5) -0.005(5) -0.008(4)
C3 0.037(4) 0.034(4) 0.097(8) 0.023(5) -0.008(5) -0.005(3)
C2 0.026(3) 0.026(4) 0.067(5) 0.013(3) -0.008(3) -0.002(3)
C10 0.043(5) 0.059(5) 0.052(5) 0.013(4) -0.003(4) 0.003(4)
C12 0.055(6) 0.053(5) 0.078(7) 0.009(5) -0.003(5) 0.015(4)
C11 0.058(6) 0.105(9) 0.054(6) 0.011(6) -0.003(5) -0.008(6)
C7 0.045(5) 0.053(5) 0.068(6) -0.011(5) -0.009(4) -0.002(4)
C8B 0.056(9) 0.073(10) 0.124(15) -0.046(10) 0.012(9) -0.026(8)
C9B 0.071(9) 0.099(10) 0.053(7) 0.003(7) -0.012(6) 0.043(8)
C13 0.113(4) 0.068(3) 0.053(2) 0.026(2) -0.042(3) -0.006(3)
C14 0.113(4) 0.068(3) 0.053(2) 0.026(2) -0.042(3) -0.006(3)
C15 0.113(4) 0.068(3) 0.053(2) 0.026(2) -0.042(3) -0.006(3)
C17 0.113(4) 0.068(3) 0.053(2) 0.026(2) -0.042(3) -0.006(3)
C16 0.113(4) 0.068(3) 0.053(2) 0.026(2) -0.042(3) -0.006(3)
C18 0.113(4) 0.068(3) 0.053(2) 0.026(2) -0.042(3) -0.006(3)
C19 0.116(7) 0.067(5) 0.082(6) -0.008(4) -0.060(5) 0.031(5)
C21 0.145(7) 0.097(5) 0.139(7) 0.001(5) -0.031(6) 0.058(5)
C20 0.145(7) 0.097(5) 0.139(7) 0.001(5) -0.031(6) 0.058(5)
C22 0.116(7) 0.067(5) 0.082(6) -0.008(4) -0.060(5) 0.031(5)
C24 0.145(7) 0.097(5) 0.139(7) 0.001(5) -0.031(6) 0.058(5)
C23 0.145(7) 0.097(5) 0.139(7) 0.001(5) -0.031(6) 0.058(5)
C25 0.044(4) 0.035(4) 0.023(3) -0.006(3) -0.011(3) 0.017(3)
C26 0.041(4) 0.034(4) 0.026(3) -0.007(3) -0.001(3) 0.018(3)
C27 0.038(4) 0.051(5) 0.037(4) -0.006(3) 0.001(3) 0.015(4)
C28 0.048(5) 0.073(6) 0.044(5) -0.005(4) -0.002(4) 0.037(5)
C29 0.066(6) 0.055(5) 0.042(5) -0.008(4) -0.007(4) 0.039(5)
C30 0.052(4) 0.036(4) 0.029(4) -0.008(3) -0.013(3) 0.025(3)
C31 0.043(4) 0.032(4) 0.048(4) 0.005(3) 0.017(3) 0.017(3)
C33 0.113(9) 0.086(7) 0.048(5) 0.013(5) -0.003(5) 0.073(7)
C32 0.075(7) 0.036(5) 0.133(11) 0.013(6) 0.057(7) 0.014(5)
C34 0.076(6) 0.028(4) 0.048(5) -0.002(3) -0.008(4) 0.027(4)
C36 0.086(7) 0.041(5) 0.079(7) 0.002(5) -0.022(6) 0.012(5)
C35 0.103(8) 0.046(5) 0.069(6) 0.006(5) 0.000(6) 0.044(6)
C73 0.140(13) 0.061(7) 0.100(10) 0.007(7) 0.005(9) -0.001(8)
C74 0.094(10) 0.112(11) 0.183(16) 0.103(11) 0.066(10) 0.045(8)
C75 0.23(2) 0.110(11) 0.077(9) 0.041(8) 0.080(11) 0.058(12)
C76 0.092(7) 0.074(7) 0.044(5) 0.006(5) 0.020(5) 0.049(6)
C77 0.171(14) 0.045(6) 0.063(7) -0.005(5) -0.015(8) 0.002(7)
C78 0.040(5) 0.096(9) 0.120(10) 0.038(8) -0.010(6) 0.023(5)
C79 0.090(7) 0.081(7) 0.060(6) 0.038(5) 0.010(5) 0.057(6)
C80 0.030(4) 0.044(4) 0.049(5) 0.011(4) 0.009(3) -0.001(3)
C81 0.037(4) 0.064(5) 0.039(4) 0.006(4) -0.022(3) 0.003(4)
C82 0.157(16) 0.096(11) 0.130(14) 0.011(10) -0.040(12) 0.015(11)
C8A 0.056(9) 0.073(10) 0.124(15) -0.046(10) 0.012(9) -0.026(8)
C9A 0.071(9) 0.099(10) 0.053(7) 0.003(7) -0.012(6) 0.043(8)
O0AA 0.086(5) 0.075(5) 0.082(5) -0.002(4) -0.062(4) 0.024(4)
C0AA 0.096(11) 0.22(2) 0.184(19) -0.095(16) -0.092(12) 0.077(13)

loop_
_atom_type_symbol
_atom_type_description
_atom_type_scat_dispersion_real
_atom_type_scat_dispersion_imag
_atom_type_scat_source
C C 0.0033 0.0016 'International Tables Vol C Tables 4.2.6.8 and 6.1.1.4'
H H 0.0000 0.0000 'International Tables Vol C Tables 4.2.6.8 and 6.1.1.4'
N N 0.0061 0.0033 'International Tables Vol C Tables 4.2.6.8 and 6.1.1.4'
Nd Nd -0.1943 3.0179 'International Tables Vol C Tables 4.2.6.8 and 6.1.1.4'
O O 0.0106 0.0060 'International Tables Vol C Tables 4.2.6.8 and 6.1.1.4'
P P 0.1023 0.0942 'International Tables Vol C Tables 4.2.6.8 and 6.1.1.4'

loop_
_geom_angle_atom_site_label_1
_geom_angle_atom_site_label_2
_geom_angle_atom_site_label_3
_geom_angle
O19 Nd3 O16 92.03(14)
O19 Nd3 O7 87.67(14)
O16 Nd3 O7 144.79(13)
O19 Nd3 O33 83.94(15)
O16 Nd3 O33 74.00(15)
O7 Nd3 O33 140.71(14)
O19 Nd3 O25 77.59(13)
O16 Nd3 O25 75.87(13)
O7 Nd3 O25 69.69(13)
O33 Nd3 O25 143.85(15)
O19 Nd3 O10 151.82(14)
O16 Nd3 O10 111.70(14)
O7 Nd3 O10 81.48(14)
O33 Nd3 O10 88.14(15)
O25 Nd3 O10 121.69(14)
O19 Nd3 O11 145.09(13)
O16 Nd3 O11 82.26(13)
O7 Nd3 O11 78.18(14)
O33 Nd3 O11 126.43(15)
O25 Nd3 O11 67.59(13)
O10 Nd3 O11 57.29(13)
O19 Nd3 O32 77.96(16)
O16 Nd3 O32 143.24(14)
O7 Nd3 O32 70.87(14)
O33 Nd3 O32 69.84(16)
O25 Nd3 O32 133.93(15)
O10 Nd3 O32 73.92(15)
O11 Nd3 O32 125.16(14)
O19 Nd3 P3 163.03(10)
O16 Nd3 P3 100.19(10)
O7 Nd3 P3 75.55(10)
O33 Nd3 P3 110.63(12)
O25 Nd3 P3 93.92(10)
O10 Nd3 P3 28.65(10)
O11 Nd3 P3 28.90(9)
O32 Nd3 P3 98.45(12)
O19 Nd3 Nd2 69.88(10)
O16 Nd3 Nd2 110.11(9)
O7 Nd3 Nd2 37.71(9)
O33 Nd3 Nd2 153.47(12)
O25 Nd3 Nd2 35.00(9)
O10 Nd3 Nd2 112.88(10)
O11 Nd3 Nd2 79.81(10)
O32 Nd3 Nd2 99.56(12)
P3 Nd3 Nd2 94.70(3)
O19 Nd3 Nd1 111.93(9)
O16 Nd3 Nd1 68.44(9)
O7 Nd3 Nd1 79.06(9)
O33 Nd3 Nd1 139.33(12)
O25 Nd3 Nd1 35.11(9)
O10 Nd3 Nd1 91.52(9)
O11 Nd3 Nd1 34.33(9)
O32 Nd3 Nd1 148.07(10)
P3 Nd3 Nd1 62.92(3)
Nd2 Nd3 Nd1 59.541(13)
O15 Nd1 O22 93.54(15)
O15 Nd1 O11 88.06(15)
O22 Nd1 O11 149.95(14)
O15 Nd1 O2 151.92(15)
O22 Nd1 O2 105.03(16)
O11 Nd1 O2 86.16(15)
O15 Nd1 O25 80.21(14)
O22 Nd1 O25 79.51(14)
O11 Nd1 O25 71.20(14)
O2 Nd1 O25 123.31(15)
O15 Nd1 O0AA 87.8(2)
O22 Nd1 O0AA 66.1(2)
O11 Nd1 O0AA 143.9(2)
O2 Nd1 O0AA 81.0(2)
O25 Nd1 O0AA 142.8(2)
O15 Nd1 O34 75.60(18)
O22 Nd1 O34 137.19(19)
O11 Nd1 O34 72.15(19)
O2 Nd1 O34 76.47(19)
O25 Nd1 O34 136.31(18)
O0AA Nd1 O34 72.1(2)
O15 Nd1 O3 148.89(14)
O22 Nd1 O3 79.41(14)
O11 Nd1 O3 83.82(14)
O2 Nd1 O3 57.37(15)
O25 Nd1 O3 68.74(13)
O0AA Nd1 O3 115.8(2)
O34 Nd1 O3 129.14(19)
O15 Nd1 P1 172.44(11)
O22 Nd1 P1 92.25(11)
O11 Nd1 P1 84.50(11)
O2 Nd1 P1 28.76(12)
O25 Nd1 P1 96.10(10)
O0AA Nd1 P1 99.0(2)
O34 Nd1 P1 103.24(16)
O3 Nd1 P1 28.62(10)
O15 Nd1 Nd2 114.04(10)
O22 Nd1 Nd2 69.77(10)
O11 Nd1 Nd2 82.18(10)
O2 Nd1 Nd2 92.35(11)
O25 Nd1 Nd2 35.03(9)
O0AA Nd1 Nd2 131.7(2)
O34 Nd1 Nd2 152.46(16)
O3 Nd1 Nd2 35.10(9)
P1 Nd1 Nd2 63.65(3)
O15 Nd1 Nd3 73.70(10)
O22 Nd1 Nd3 114.93(10)
O11 Nd1 Nd3 37.32(9)
O2 Nd1 Nd3 115.16(11)
O25 Nd1 Nd3 35.85(9)
O0AA Nd1 Nd3 161.5(2)
O34 Nd1 Nd3 101.71(15)
O3 Nd1 Nd3 81.87(9)
P1 Nd1 Nd3 99.43(3)
Nd2 Nd1 Nd3 60.030(9)
O18 Nd2 O23 93.81(15)
O18 Nd2 O3 152.77(14)
O23 Nd2 O3 84.49(15)
O18 Nd2 O25 80.44(14)
O23 Nd2 O25 81.62(14)
O3 Nd2 O25 72.42(14)
O18 Nd2 O6 104.45(15)
O23 Nd2 O6 148.23(14)
O3 Nd2 O6 90.30(15)
O25 Nd2 O6 126.47(14)
O18 Nd2 O36 86.91(16)
O23 Nd2 O36 79.25(15)
O3 Nd2 O36 119.20(16)
O25 Nd2 O36 156.26(15)
O6 Nd2 O36 76.09(16)
O18 Nd2 O7 87.66(14)
O23 Nd2 O7 149.84(13)
O3 Nd2 O7 80.74(14)
O25 Nd2 O7 68.90(13)
O6 Nd2 O7 58.31(13)
O36 Nd2 O7 130.89(14)
O18 Nd2 P2 98.40(11)
O23 Nd2 P2 167.47(11)
O3 Nd2 P2 83.37(11)
O25 Nd2 P2 97.60(10)
O6 Nd2 P2 29.06(11)
O36 Nd2 P2 104.10(12)
O7 Nd2 P2 29.32(9)
O18 Nd2 Nd1 115.02(10)
O23 Nd2 Nd1 73.40(10)
O3 Nd2 Nd1 38.58(10)
O25 Nd2 Nd1 35.32(9)
O6 Nd2 Nd1 119.37(11)
O36 Nd2 Nd1 145.59(12)
O7 Nd2 Nd1 78.70(9)
P2 Nd2 Nd1 98.70(3)
O18 Nd2 Nd3 71.94(10)
O23 Nd2 Nd3 116.80(10)
O3 Nd2 Nd3 84.56(10)
O25 Nd2 Nd3 36.04(9)
O6 Nd2 Nd3 93.74(10)
O36 Nd2 Nd3 153.63(12)
O7 Nd2 Nd3 35.84(9)
P2 Nd2 Nd3 65.05(3)
Nd1 Nd2 Nd3 60.429(10)
O20 Nd4 O14 83.80(14)
O20 Nd4 O24 89.36(15)
O14 Nd4 O24 88.64(15)
O20 Nd4 O39 69.56(15)
O14 Nd4 O39 152.89(15)
O24 Nd4 O39 95.76(18)
O20 Nd4 O38 135.23(14)
O14 Nd4 O38 133.83(15)
O24 Nd4 O38 71.75(14)
O39 Nd4 O38 72.41(16)
O20 Nd4 O26 83.31(16)
O14 Nd4 O26 87.63(16)
O24 Nd4 O26 172.10(15)
O39 Nd4 O26 84.5(2)
O38 Nd4 O26 115.68(14)
O20 Nd4 O37 152.07(15)
O14 Nd4 O37 69.43(15)
O24 Nd4 O37 97.57(18)
O39 Nd4 O37 135.81(17)
O38 Nd4 O37 72.27(15)
O26 Nd4 O37 87.64(19)
O20 Nd4 O27 118.80(15)
O14 Nd4 O27 122.23(15)
O24 Nd4 O27 138.30(14)
O39 Nd4 O27 69.86(19)
O38 Nd4 O27 66.61(14)
O26 Nd4 O27 49.07(14)
O37 Nd4 O27 72.27(18)
O8 Nd5 O12 84.21(17)
O8 Nd5 O4 89.05(16)
O12 Nd5 O4 84.81(16)
O8 Nd5 O41 88.70(18)
O12 Nd5 O41 80.51(17)
O4 Nd5 O41 165.30(17)
O8 Nd5 O40 160.19(19)
O12 Nd5 O40 76.66(19)
O4 Nd5 O40 84.2(2)
O41 Nd5 O40 93.1(2)
O8 Nd5 O29 74.27(18)
O12 Nd5 O29 148.3(2)
O4 Nd5 O29 117.2(2)
O41 Nd5 O29 76.1(2)
O40 Nd5 O29 125.3(2)
O8 Nd5 O42 109.9(3)
O12 Nd5 O42 141.1(2)
O4 Nd5 O42 60.26(19)
O41 Nd5 O42 133.8(2)
O40 Nd5 O42 82.8(3)
O29 Nd5 O42 69.6(3)
O8 Nd5 O30 121.84(18)
O12 Nd5 O30 136.88(16)
O4 Nd5 O30 125.19(17)
O41 Nd5 O30 67.73(18)
O40 Nd5 O30 76.8(2)
O29 Nd5 O30 49.25(19)
O42 Nd5 O30 66.6(2)
O14 P4 O16 114.0(2)
O14 P4 O15 112.4(2)
O16 P4 O15 111.8(2)
O14 P4 O13 107.2(2)
O16 P4 O13 105.4(2)
O15 P4 O13 105.3(2)
O19 P5 O20 113.4(2)
O19 P5 O18 111.6(2)
O20 P5 O18 112.3(2)
O19 P5 O17 105.3(2)
O20 P5 O17 108.3(2)
O18 P5 O17 105.3(2)
O24 P6 O23 113.9(2)
O24 P6 O22 113.6(2)
O23 P6 O22 112.4(2)
O24 P6 O21 106.6(2)
O23 P6 O21 104.7(2)
O22 P6 O21 104.6(2)
O3 P1 O4 114.1(3)
O3 P1 O2 105.9(3)
O4 P1 O2 115.7(3)
O3 P1 O1 106.9(3)
O4 P1 O1 107.3(2)
O2 P1 O1 106.5(3)
O3 P1 Nd1 55.95(17)
O4 P1 Nd1 134.77(19)
O2 P1 Nd1 49.98(17)
O1 P1 Nd1 117.85(17)
O8 P2 O7 114.6(3)
O8 P2 O6 114.0(3)
O7 P2 O6 107.3(2)
O8 P2 O5 107.2(3)
O7 P2 O5 103.2(2)
O6 P2 O5 110.1(3)
O8 P2 Nd2 130.07(19)
O7 P2 Nd2 55.63(16)
O6 P2 Nd2 51.81(17)
O5 P2 Nd2 122.73(19)
O12 P3 O10 116.3(3)
O12 P3 O11 113.1(3)
O10 P3 O11 105.9(2)
O12 P3 O9 106.2(3)
O10 P3 O9 108.8(2)
O11 P3 O9 106.0(2)
O12 P3 Nd3 127.0(2)
O10 P3 Nd3 51.84(16)
O11 P3 Nd3 54.73(16)
O9 P3 Nd3 126.69(17)
C37 O13 P4 123.8(4)
P4 O14 Nd4 165.7(3)
P4 O15 Nd1 131.5(2)
P4 O16 Nd3 137.0(2)
C49 O17 P5 125.0(4)
P5 O20 Nd4 169.4(3)
P5 O18 Nd2 132.2(2)
P5 O19 Nd3 134.9(2)
C61 O21 P6 122.8(3)
P6 O24 Nd4 159.9(3)
P6 O22 Nd1 135.2(2)
P6 O23 Nd2 132.2(2)
C1 O1 P1 129.9(4)
P1 O4 Nd5 145.8(3)
P1 O2 Nd1 101.3(2)
P1 O3 Nd2 157.7(3)
P1 O3 Nd1 95.4(2)
Nd2 O3 Nd1 106.31(15)
C13 O5 P2 122.7(6)
P2 O6 Nd2 99.1(2)
P2 O7 Nd3 157.6(2)
P2 O7 Nd2 95.05(19)
Nd3 O7 Nd2 106.45(14)
P2 O8 Nd5 149.4(3)
C25 O9 P3 122.0(4)
P3 O12 Nd5 159.5(3)
P3 O11 Nd1 153.1(2)
P3 O11 Nd3 96.4(2)
Nd1 O11 Nd3 108.35(15)
P3 O10 Nd3 99.5(2)
Nd2 O25 Nd1 109.64(15)
Nd2 O25 Nd3 108.96(15)
Nd1 O25 Nd3 109.03(15)
Nd2 O25 H25 110(6)
Nd1 O25 H25 113(6)
Nd3 O25 H25 106(6)
N2 O26 Nd4 101.0(4)
N2 O27 Nd4 93.5(3)
N1 O29 Nd5 98.7(5)
N1 O30 Nd5 95.8(4)
C81 O32 Nd3 128.4(5)
C81 O32 H32 109.5(18)
Nd3 O32 H32 121.3(17)
C80 O33 Nd3 123.3(4)
C80 O33 H33 109.2(18)
Nd3 O33 H33 126.6(19)
Nd1 O34 H34A 125.1
Nd1 O34 H34B 125.4
H34A O34 H34B 109.5
C76 O36 Nd2 123.9(5)
C76 O36 H36 108.9(19)
Nd2 O36 H36 125.7(19)
C79 O37 Nd4 134.9(5)
C79 O37 H37 110.0(15)
Nd4 O37 H37 115.0(14)
Nd4 O38 H38A 109.7
Nd4 O38 H38B 109.7
H38A O38 H38B 109.2
Nd4 O39 H39A 110.7
Nd4 O39 H39B 110.4
H39A O39 H39B 108.3
C73 O40 Nd5 130.1(7)
C73 O40 H40 108(2)
Nd5 O40 H40 118.6(19)
C74 O42 Nd5 144.3(8)
C74 O42 H42 108.2(19)
Nd5 O42 H42 105.7(16)
C77 O43 H43A 109.5
C75 O44 H44 109.5
C82 O45 H45 109.5
C78 O46 H46A 109.5
O31 N1 O29 122.0(8)
O31 N1 O30 122.3(8)
O29 N1 O30 115.7(7)
O28 N2 O27 121.5(6)
O28 N2 O26 122.2(6)
O27 N2 O26 116.3(5)
O13 C37 C42 119.6(5)
O13 C37 C38 117.4(5)
C42 C37 C38 122.8(6)
C37 C42 C41 117.0(6)
C37 C42 C46 121.2(6)
C41 C42 C46 121.7(6)
C40 C41 C42 121.3(6)
C40 C41 H41 119.3
C42 C41 H41 119.3
C39 C40 C41 120.6(6)
C39 C40 H40A 119.7
C41 C40 H40A 119.7
C40 C39 C38 121.4(6)
C40 C39 H39 119.3
C38 C39 H39 119.3
C37 C38 C39 116.8(6)
C37 C38 C43 120.7(5)
C39 C38 C43 122.4(6)
C42 C46 C47 109.7(6)
C42 C46 C48 113.8(6)
C47 C46 C48 109.2(6)
C42 C46 H46 108.0
C47 C46 H46 108.0
C48 C46 H46 108.0
C46 C47 H47A 109.5
C46 C47 H47B 109.5
H47A C47 H47B 109.5
C46 C47 H47C 109.5
H47A C47 H47C 109.5
H47B C47 H47C 109.5
C46 C48 H48A 109.5
C46 C48 H48B 109.5
H48A C48 H48B 109.5
C46 C48 H48C 109.5
H48A C48 H48C 109.5
H48B C48 H48C 109.5
C38 C43 C44 108.7(6)
C38 C43 C45 113.8(6)
C44 C43 C45 109.1(6)
C38 C43 H43 108.4
C44 C43 H43 108.4
C45 C43 H43 108.4
C43 C44 H44A 109.5
C43 C44 H44B 109.5
H44A C44 H44B 109.5
C43 C44 H44C 109.5
H44A C44 H44C 109.5
H44B C44 H44C 109.5
C43 C45 H45A 109.5
C43 C45 H45B 109.5
H45A C45 H45B 109.5
C43 C45 H45C 109.5
H45A C45 H45C 109.5
H45B C45 H45C 109.5
O17 C49 C54 118.3(6)
O17 C49 C50 119.1(5)
C54 C49 C50 122.5(6)
C51 C50 C49 117.3(6)
C51 C50 C55 122.9(6)
C49 C50 C55 119.6(6)
C52 C51 C50 121.8(7)
C52 C51 H51 119.1
C50 C51 H51 119.1
C53 C52 C51 120.6(7)
C53 C52 H52 119.7
C51 C52 H52 119.7
C52 C53 C54 120.6(7)
C52 C53 H53 119.7
C54 C53 H53 119.7
C49 C54 C53 117.2(7)
C49 C54 C58 121.7(6)
C53 C54 C58 120.8(6)
C56 C55 C57 109.5(6)
C56 C55 C50 113.3(6)
C57 C55 C50 110.7(6)
C56 C55 H55 107.7
C57 C55 H55 107.7
C50 C55 H55 107.7
C55 C57 H57A 109.5
C55 C57 H57B 109.5
H57A C57 H57B 109.5
C55 C57 H57C 109.5
H57A C57 H57C 109.5
H57B C57 H57C 109.5
C55 C56 H56A 109.5
C55 C56 H56B 109.5
H56A C56 H56B 109.5
C55 C56 H56C 109.5
H56A C56 H56C 109.5
H56B C56 H56C 109.5
C54 C58 C60 113.2(8)
C54 C58 C59 109.1(7)
C60 C58 C59 110.6(7)
C54 C58 H58 107.9
C60 C58 H58 107.9
C59 C58 H58 107.9
C58 C60 H60A 109.5
C58 C60 H60B 109.5
H60A C60 H60B 109.5
C58 C60 H60C 109.5
H60A C60 H60C 109.5
H60B C60 H60C 109.5
C58 C59 H59A 109.5
C58 C59 H59B 109.5
H59A C59 H59B 109.5
C58 C59 H59C 109.5
H59A C59 H59C 109.5
H59B C59 H59C 109.5
C62 C61 C66 124.3(6)
C62 C61 O21 118.2(6)
C66 C61 O21 117.4(6)
C65 C66 C61 116.1(6)
C65 C66 C70 124.4(6)
C61 C66 C70 119.4(5)
C64 C65 C66 121.0(7)
C64 C65 H65 119.5
C66 C65 H65 119.5
C63 C64 C65 121.6(7)
C63 C64 H64 119.2
C65 C64 H64 119.2
C64 C63 C62 120.4(7)
C64 C63 H63 119.8
C62 C63 H63 119.8
C61 C62 C63 116.6(7)
C61 C62 C67 122.0(6)
C63 C62 C67 121.4(6)
C72 C70 C66 111.2(6)
C72 C70 C71 110.6(6)
C66 C70 C71 112.9(6)
C72 C70 H70 107.3
C66 C70 H70 107.3
C71 C70 H70 107.3
C70 C72 H72A 109.5
C70 C72 H72B 109.5
H72A C72 H72B 109.5
C70 C72 H72C 109.5
H72A C72 H72C 109.5
H72B C72 H72C 109.5
C70 C71 H71A 109.5
C70 C71 H71B 109.5
H71A C71 H71B 109.5
C70 C71 H71C 109.5
H71A C71 H71C 109.5
H71B C71 H71C 109.5
C62 C67 C68 112.4(6)
C62 C67 C69 111.4(7)
C68 C67 C69 110.6(6)
C62 C67 H67 107.4
C68 C67 H67 107.4
C69 C67 H67 107.4
C67 C69 H69A 109.5
C67 C69 H69B 109.5
H69A C69 H69B 109.5
C67 C69 H69C 109.5
H69A C69 H69C 109.5
H69B C69 H69C 109.5
C67 C68 H68A 109.5
C67 C68 H68B 109.5
H68A C68 H68B 109.5
C67 C68 H68C 109.5
H68A C68 H68C 109.5
H68B C68 H68C 109.5
C6 C1 O1 119.0(6)
C6 C1 C2 123.1(7)
O1 C1 C2 117.8(7)
C5 C6 C1 116.9(8)
C5 C6 C10 121.8(8)
C1 C6 C10 121.2(7)
C6 C5 C4 121.5(9)
C6 C5 H5 119.3
C4 C5 H5 119.3
C3 C4 C5 120.9(8)
C3 C4 H4 119.5
C5 C4 H4 119.5
C4 C3 C2 120.0(8)
C4 C3 H3 120.0
C2 C3 H3 120.0
C3 C2 C1 117.6(8)
C3 C2 C7 121.4(8)
C1 C2 C7 120.7(7)
C11 C10 C6 113.2(8)
C11 C10 C12 110.3(9)
C6 C10 C12 110.5(7)
C11 C10 H10 107.5
C6 C10 H10 107.5
C12 C10 H10 107.5
C10 C12 H12A 109.5
C10 C12 H12B 109.5
H12A C12 H12B 109.5
C10 C12 H12C 109.5
H12A C12 H12C 109.5
H12B C12 H12C 109.5
C10 C11 H11A 109.5
C10 C11 H11B 109.5
H11A C11 H11B 109.5
C10 C11 H11C 109.5
H11A C11 H11C 109.5
H11B C11 H11C 109.5
C8B C7 C2 115.5(11)
C9A C7 C2 112(2)
C9A C7 C8A 101(3)
C2 C7 C8A 101(2)
C8B C7 C9B 106.9(12)
C2 C7 C9B 108.0(8)
C8B C7 H7 120(10)
C2 C7 H7 99(10)
C9B C7 H7 106(10)
C7 C8B H8BA 109.5
C7 C8B H8BB 109.5
H8BA C8B H8BB 109.5
C7 C8B H8BC 109.5
H8BA C8B H8BC 109.5
H8BB C8B H8BC 109.5
C7 C9B H9BA 109.5
C7 C9B H9BB 109.5
H9BA C9B H9BB 109.5
C7 C9B H9BC 109.5
H9BA C9B H9BC 109.5
H9BB C9B H9BC 109.5
C18 C13 O5 118.4(11)
C18 C13 C14 125.4(10)
O5 C13 C14 116.1(9)
C15 C14 C13 117.1(11)
C15 C14 C19 120.4(12)
C13 C14 C19 122.3(10)
C16 C15 C14 120.0(13)
C16 C15 H15 120.0
C14 C15 H15 120.0
C16 C17 C18 119.7(11)
C16 C17 H17 120.1
C18 C17 H17 120.1
C15 C16 C17 123.1(10)
C15 C16 H16 118.4
C17 C16 H16 118.4
C13 C18 C17 114.2(12)
C13 C18 C22 122.3(10)
C17 C18 C22 123.3(11)
C20 C19 C14 113.8(13)
C20 C19 C21 111.2(11)
C14 C19 C21 108.5(10)
C20 C19 H19 107.7
C14 C19 H19 107.7
C21 C19 H19 107.7
C19 C21 H21A 109.5
C19 C21 H21B 109.5
H21A C21 H21B 109.5
C19 C21 H21C 109.5
H21A C21 H21C 109.5
H21B C21 H21C 109.5
C19 C20 H20A 109.5
C19 C20 H20B 109.5
H20A C20 H20B 109.5
C19 C20 H20C 109.5
H20A C20 H20C 109.5
H20B C20 H20C 109.5
C18 C22 C23 113.3(13)
C18 C22 C24 105.0(10)
C23 C22 C24 113.2(12)
C18 C22 H22 108.4
C23 C22 H22 108.4
C24 C22 H22 108.4
C22 C24 H24A 109.5
C22 C24 H24B 109.5
H24A C24 H24B 109.5
C22 C24 H24C 109.5
H24A C24 H24C 109.5
H24B C24 H24C 109.5
C22 C23 H23A 109.5
C22 C23 H23B 109.5
H23A C23 H23B 109.5
C22 C23 H23C 109.5
H23A C23 H23C 109.5
H23B C23 H23C 109.5
C26 C25 C30 123.3(7)
C26 C25 O9 118.2(6)
C30 C25 O9 118.3(7)
C27 C26 C25 117.5(7)
C27 C26 C31 121.4(7)
C25 C26 C31 121.0(6)
C26 C27 C28 121.4(8)
C26 C27 H27 119.3
C28 C27 H27 119.3
C29 C28 C27 119.0(8)
C29 C28 H28 120.5
C27 C28 H28 120.5
C28 C29 C30 122.5(8)
C28 C29 H29 118.8
C30 C29 H29 118.8
C29 C30 C25 116.0(8)
C29 C30 C34 122.6(7)
C25 C30 C34 121.3(7)
C26 C31 C32 114.2(7)
C26 C31 C33 108.5(6)
C32 C31 C33 112.4(9)
C26 C31 H31 107.1
C32 C31 H31 107.1
C33 C31 H31 107.1
C31 C33 H33A 109.5
C31 C33 H33B 109.5
H33A C33 H33B 109.5
C31 C33 H33C 109.5
H33A C33 H33C 109.5
H33B C33 H33C 109.5
C31 C32 H32A 109.5
C31 C32 H32B 109.5
H32A C32 H32B 109.5
C31 C32 H32C 109.5
H32A C32 H32C 109.5
H32B C32 H32C 109.5
C30 C34 C35 113.2(8)
C30 C34 C36 109.6(7)
C35 C34 C36 111.4(7)
C30 C34 H34 107.4
C35 C34 H34 107.4
C36 C34 H34 107.4
C34 C36 H36A 109.5
C34 C36 H36B 109.5
H36A C36 H36B 109.5
C34 C36 H36C 109.5
H36A C36 H36C 109.5
H36B C36 H36C 109.5
C34 C35 H35A 109.5
C34 C35 H35B 109.5
H35A C35 H35B 109.5
C34 C35 H35C 109.5
H35A C35 H35C 109.5
H35B C35 H35C 109.5
O40 C73 H73A 109.5
O40 C73 H73B 109.5
H73A C73 H73B 109.5
O40 C73 H73C 109.5
H73A C73 H73C 109.5
H73B C73 H73C 109.5
O42 C74 H74A 109.5
O42 C74 H74B 109.5
H74A C74 H74B 109.5
O42 C74 H74C 109.5
H74A C74 H74C 109.5
H74B C74 H74C 109.5
O44 C75 H75A 109.5
O44 C75 H75B 109.5
H75A C75 H75B 109.5
O44 C75 H75C 109.5
H75A C75 H75C 109.5
H75B C75 H75C 109.5
O36 C76 H76A 109.5
O36 C76 H76B 109.5
H76A C76 H76B 109.5
O36 C76 H76C 109.5
H76A C76 H76C 109.5
H76B C76 H76C 109.5
O43 C77 H77A 109.5
O43 C77 H77B 109.5
H77A C77 H77B 109.5
O43 C77 H77C 109.5
H77A C77 H77C 109.5
H77B C77 H77C 109.5
O46 C78 H78A 109.5
O46 C78 H78B 109.5
H78A C78 H78B 109.5
O46 C78 H78C 109.5
H78A C78 H78C 109.5
H78B C78 H78C 109.5
O37 C79 H79A 109.5
O37 C79 H79B 109.5
H79A C79 H79B 109.5
O37 C79 H79C 109.5
H79A C79 H79C 109.5
H79B C79 H79C 109.5
O33 C80 H80A 109.5
O33 C80 H80B 109.5
H80A C80 H80B 109.5
O33 C80 H80C 109.5
H80A C80 H80C 109.5
H80B C80 H80C 109.5
O32 C81 H81A 109.5
O32 C81 H81B 109.5
H81A C81 H81B 109.5
O32 C81 H81C 109.5
H81A C81 H81C 109.5
H81B C81 H81C 109.5
O45 C82 H82A 109.5
O45 C82 H82B 109.5
H82A C82 H82B 109.5
O45 C82 H82C 109.5
H82A C82 H82C 109.5
H82B C82 H82C 109.5
C7 C8A H8AA 109.5
C7 C8A H8AB 109.5
H8AA C8A H8AB 109.5
C7 C8A H8AC 109.5
H8AA C8A H8AC 109.5
H8AB C8A H8AC 109.5
C7 C9A H9AA 109.5
C7 C9A H9AB 109.5
H9AA C9A H9AB 109.5
C7 C9A H9AC 109.5
H9AA C9A H9AC 109.5
H9AB C9A H9AC 109.5
C0AA O0AA Nd1 140.7(11)
O0AA C0AA H0AA 109.5
O0AA C0AA H0AB 109.5
H0AA C0AA H0AB 109.5
O0AA C0AA H0AC 109.5
H0AA C0AA H0AC 109.5
H0AB C0AA H0AC 109.5

loop_
_geom_bond_atom_site_label_1
_geom_bond_atom_site_label_2
_geom_bond_distance
Nd3 O19 2.323(4)
Nd3 O16 2.367(4)
Nd3 O7 2.453(4)
Nd3 O33 2.498(4)
Nd3 O25 2.499(4)
Nd3 O10 2.501(4)
Nd3 O11 2.577(4)
Nd3 O32 2.580(5)
Nd3 P3 3.1367(16)
Nd3 Nd2 4.0179(6)
Nd3 Nd1 4.0340(6)
Nd1 O15 2.313(4)
Nd1 O22 2.351(4)
Nd1 O11 2.397(4)
Nd1 O2 2.438(4)
Nd1 O25 2.455(4)
Nd1 O0AA 2.532(6)
Nd1 O34 2.569(5)
Nd1 O3 2.598(4)
Nd1 P1 3.1217(17)
Nd1 Nd2 3.9980(7)
Nd2 O18 2.285(4)
Nd2 O23 2.326(4)
Nd2 O3 2.395(4)
Nd2 O25 2.437(4)
Nd2 O6 2.462(4)
Nd2 O36 2.470(4)
Nd2 O7 2.562(4)
Nd2 P2 3.0923(17)
Nd4 O20 2.325(4)
Nd4 O14 2.330(4)
Nd4 O24 2.331(4)
Nd4 O39 2.513(5)
Nd4 O38 2.514(4)
Nd4 O26 2.517(4)
Nd4 O37 2.522(5)
Nd4 O27 2.679(5)
Nd5 O8 2.289(5)
Nd5 O12 2.343(5)
Nd5 O4 2.358(4)
Nd5 O41 2.451(5)
Nd5 O40 2.456(6)
Nd5 O29 2.599(7)
Nd5 O42 2.638(7)
Nd5 O30 2.638(5)
P4 O14 1.513(4)
P4 O16 1.514(4)
P4 O15 1.523(4)
P4 O13 1.633(4)
P5 O19 1.513(4)
P5 O20 1.514(4)
P5 O18 1.523(4)
P5 O17 1.619(4)
P6 O24 1.503(4)
P6 O23 1.517(4)
P6 O22 1.517(4)
P6 O21 1.638(4)
P1 O3 1.502(5)
P1 O4 1.528(5)
P1 O2 1.531(5)
P1 O1 1.599(5)
P2 O8 1.510(5)
P2 O7 1.520(4)
P2 O6 1.521(5)
P2 O5 1.615(4)
P3 O12 1.498(5)
P3 O10 1.525(4)
P3 O11 1.525(4)
P3 O9 1.627(5)
O13 C37 1.393(7)
O17 C49 1.393(7)
O21 C61 1.407(7)
O1 C1 1.398(8)
O5 C13 1.411(11)
O9 C25 1.416(8)
O25 H25 0.72(7)
O26 N2 1.278(7)
O27 N2 1.268(7)
O28 N2 1.214(7)
O29 N1 1.270(9)
O30 N1 1.308(10)
O31 N1 1.240(9)
O32 C81 1.424(8)
O32 H32 0.874(10)
O33 C80 1.417(9)
O33 H33 0.872(10)
O34 H34A 0.8734
O34 H34B 0.8736
O36 C76 1.439(10)
O36 H36 0.872(10)
O37 C79 1.433(9)
O37 H37 0.872(9)
O38 H38A 0.8756
O38 H38B 0.8751
O39 H39A 0.8925
O39 H39B 0.8930
O40 C73 1.422(13)
O40 H40 0.875(10)
O42 C74 1.395(12)
O42 H42 0.875(10)
O43 C77 1.422(12)
O43 H43A 0.8400
O44 C75 1.377(13)
O44 H44 0.8400
O45 C82 1.480(16)
O45 H45 0.8400
O46 C78 1.398(11)
O46 H46A 0.8400
C37 C42 1.403(9)
C37 C38 1.404(8)
C42 C41 1.403(9)
C42 C46 1.511(9)
C41 C40 1.379(11)
C41 H41 0.9500
C40 C39 1.364(11)
C40 H40A 0.9500
C39 C38 1.412(9)
C39 H39 0.9500
C38 C43 1.506(9)
C46 C47 1.511(12)
C46 C48 1.532(11)
C46 H46 1.0000
C47 H47A 0.9800
C47 H47B 0.9800
C47 H47C 0.9800
C48 H48A 0.9800
C48 H48B 0.9800
C48 H48C 0.9800
C43 C44 1.529(11)
C43 C45 1.536(10)
C43 H43 1.0000
C44 H44A 0.9800
C44 H44B 0.9800
C44 H44C 0.9800
C45 H45A 0.9800
C45 H45B 0.9800
C45 H45C 0.9800
C49 C54 1.395(9)
C49 C50 1.396(9)
C50 C51 1.375(9)
C50 C55 1.537(9)
C51 C52 1.369(11)
C51 H51 0.9500
C52 C53 1.365(12)
C52 H52 0.9500
C53 C54 1.405(10)
C53 H53 0.9500
C54 C58 1.523(11)
C55 C56 1.521(10)
C55 C57 1.531(9)
C55 H55 1.0000
C57 H57A 0.9800
C57 H57B 0.9800
C57 H57C 0.9800
C56 H56A 0.9800
C56 H56B 0.9800
C56 H56C 0.9800
C58 C60 1.526(12)
C58 C59 1.546(12)
C58 H58 1.0000
C60 H60A 0.9800
C60 H60B 0.9800
C60 H60C 0.9800
C59 H59A 0.9800
C59 H59B 0.9800
C59 H59C 0.9800
C61 C62 1.390(9)
C61 C66 1.406(9)
C66 C65 1.393(9)
C66 C70 1.525(9)
C65 C64 1.382(11)
C65 H65 0.9500
C64 C63 1.364(12)
C64 H64 0.9500
C63 C62 1.413(10)
C63 H63 0.9500
C62 C67 1.513(10)
C70 C72 1.524(10)
C70 C71 1.532(10)
C70 H70 1.0000
C72 H72A 0.9800
C72 H72B 0.9800
C72 H72C 0.9800
C71 H71A 0.9800
C71 H71B 0.9800
C71 H71C 0.9800
C67 C68 1.533(11)
C67 C69 1.542(10)
C67 H67 1.0000
C69 H69A 0.9800
C69 H69B 0.9800
C69 H69C 0.9800
C68 H68A 0.9800
C68 H68B 0.9800
C68 H68C 0.9800
C1 C6 1.391(11)
C1 C2 1.399(10)
C6 C5 1.375(11)
C6 C10 1.531(12)
C5 C4 1.383(13)
C5 H5 0.9500
C4 C3 1.371(14)
C4 H4 0.9500
C3 C2 1.394(11)
C3 H3 0.9500
C2 C7 1.518(13)
C10 C11 1.511(13)
C10 C12 1.537(13)
C10 H10 1.0000
C12 H12A 0.9800
C12 H12B 0.9800
C12 H12C 0.9800
C11 H11A 0.9800
C11 H11B 0.9800
C11 H11C 0.9800
C7 C8B 1.494(13)
C7 C9A 1.496(19)
C7 C8A 1.546(14)
C7 C9B 1.619(17)
C7 H7 1.0(2)
C8B H8BA 0.9800
C8B H8BB 0.9800
C8B H8BC 0.9800
C9B H9BA 0.9800
C9B H9BB 0.9800
C9B H9BC 0.9800
C13 C18 1.378(16)
C13 C14 1.416(17)
C14 C15 1.382(14)
C14 C19 1.525(15)
C15 C16 1.352(15)
C15 H15 0.9500
C17 C16 1.386(17)
C17 C18 1.451(14)
C17 H17 0.9500
C16 H16 0.9500
C18 C22 1.482(18)
C19 C20 1.511(19)
C19 C21 1.53(2)
C19 H19 1.0000
C21 H21A 0.9800
C21 H21B 0.9800
C21 H21C 0.9800
C20 H20A 0.9800
C20 H20B 0.9800
C20 H20C 0.9800
C22 C23 1.485(18)
C22 C24 1.56(2)
C22 H22 1.0000
C24 H24A 0.9800
C24 H24B 0.9800
C24 H24C 0.9800
C23 H23A 0.9800
C23 H23B 0.9800
C23 H23C 0.9800
C25 C26 1.394(10)
C25 C30 1.402(10)
C26 C27 1.389(10)
C26 C31 1.510(10)
C27 C28 1.390(12)
C27 H27 0.9500
C28 C29 1.384(13)
C28 H28 0.9500
C29 C30 1.397(11)
C29 H29 0.9500
C30 C34 1.512(12)
C31 C32 1.513(11)
C31 C33 1.546(12)
C31 H31 1.0000
C33 H33A 0.9800
C33 H33B 0.9800
C33 H33C 0.9800
C32 H32A 0.9800
C32 H32B 0.9800
C32 H32C 0.9800
C34 C35 1.531(11)
C34 C36 1.537(12)
C34 H34 1.0000
C36 H36A 0.9800
C36 H36B 0.9800
C36 H36C 0.9800
C35 H35A 0.9800
C35 H35B 0.9800
C35 H35C 0.9800
C73 H73A 0.9800
C73 H73B 0.9800
C73 H73C 0.9800
C74 H74A 0.9800
C74 H74B 0.9800
C74 H74C 0.9800
C75 H75A 0.9800
C75 H75B 0.9800
C75 H75C 0.9800
C76 H76A 0.9800
C76 H76B 0.9800
C76 H76C 0.9800
C77 H77A 0.9800
C77 H77B 0.9800
C77 H77C 0.9800
C78 H78A 0.9800
C78 H78B 0.9800
C78 H78C 0.9800
C79 H79A 0.9800
C79 H79B 0.9800
C79 H79C 0.9800
C80 H80A 0.9800
C80 H80B 0.9800
C80 H80C 0.9800
C81 H81A 0.9800
C81 H81B 0.9800
C81 H81C 0.9800
C82 H82A 0.9800
C82 H82B 0.9800
C82 H82C 0.9800
C8A H8AA 0.9800
C8A H8AB 0.9800
C8A H8AC 0.9800
C9A H9AA 0.9800
C9A H9AB 0.9800
C9A H9AC 0.9800
O0AA C0AA 1.338(15)
C0AA H0AA 0.9800
C0AA H0AB 0.9800
C0AA H0AC 0.9800

loop_
_geom_hbond_atom_site_label_D
_geom_hbond_atom_site_label_H
_geom_hbond_atom_site_label_A
_geom_hbond_distance_DH
_geom_hbond_distance_HA
_geom_hbond_distance_DA
_geom_hbond_angle_DHA
_geom_hbond_site_symmetry_A
O32 H32 O5 0.874(10) 2.40(15) 2.940(7) 120(14) .
O33 H33 O43 0.872(10) 1.854(14) 2.717(7) 170(7) 1_655
O34 H34A O45 0.87 2.58 3.156(12) 124.6 .
O36 H36 O44 0.872(10) 1.801(12) 2.669(8) 174(3) .
O39 H39B O31 0.89 2.03 2.797(8) 143.5 1_565
O43 H43A O21 0.84 2.27 2.945(7) 137.6 .
O44 H44 O47 0.84 2.10 2.862(19) 151.1 .
O45 H45 O2 0.84 1.84 2.642(9) 159.9 .
O46 H46A O10 0.84 1.94 2.711(7) 152.9 .
C73 H73B O30 0.98 2.73 3.239(16) 112.9 .
C74 H74C N1 0.98 2.62 3.302(16) 126.6 .
C79 H79B O38 0.98 2.75 3.147(11) 104.7 .
O40 H40 O45 0.875(10) 2.26(11) 2.686(11) 110(9) .

loop_
_geom_torsion_atom_site_label_1
_geom_torsion_atom_site_label_2
_geom_torsion_atom_site_label_3
_geom_torsion_atom_site_label_4
_geom_torsion
O14 P4 O13 C37 -17.4(5)
O16 P4 O13 C37 -139.1(4)
O15 P4 O13 C37 102.5(5)
O16 P4 O14 Nd4 -68.4(11)
O15 P4 O14 Nd4 60.1(11)
O13 P4 O14 Nd4 175.4(10)
O14 P4 O15 Nd1 -81.0(4)
O16 P4 O15 Nd1 48.6(4)
O13 P4 O15 Nd1 162.6(3)
O14 P4 O16 Nd3 75.7(4)
O15 P4 O16 Nd3 -53.1(4)
O13 P4 O16 Nd3 -167.0(3)
O19 P5 O17 C49 128.0(5)
O20 P5 O17 C49 6.4(5)
O18 P5 O17 C49 -114.0(5)
O19 P5 O20 Nd4 72.8(14)
O18 P5 O20 Nd4 -54.9(15)
O17 P5 O20 Nd4 -170.7(14)
O19 P5 O18 Nd2 -54.1(4)
O20 P5 O18 Nd2 74.6(4)
O17 P5 O18 Nd2 -167.8(3)
O20 P5 O19 Nd3 -75.6(4)
O18 P5 O19 Nd3 52.5(4)
O17 P5 O19 Nd3 166.2(3)
O24 P6 O21 C61 7.4(5)
O23 P6 O21 C61 128.4(5)
O22 P6 O21 C61 -113.2(5)
O23 P6 O24 Nd4 56.7(8)
O22 P6 O24 Nd4 -73.7(8)
O21 P6 O24 Nd4 171.6(7)
O24 P6 O22 Nd1 78.1(4)
O23 P6 O22 Nd1 -53.0(4)
O21 P6 O22 Nd1 -166.0(3)
O24 P6 O23 Nd2 -84.1(4)
O22 P6 O23 Nd2 46.9(4)
O21 P6 O23 Nd2 159.9(3)
O3 P1 O1 C1 -122.1(6)
O4 P1 O1 C1 0.6(7)
O2 P1 O1 C1 125.0(6)
Nd1 P1 O1 C1 178.0(5)
O3 P1 O4 Nd5 -64.0(6)
O2 P1 O4 Nd5 59.2(6)
O1 P1 O4 Nd5 177.8(4)
Nd1 P1 O4 Nd5 1.1(7)
O3 P1 O2 Nd1 -0.7(3)
O4 P1 O2 Nd1 -128.1(2)
O1 P1 O2 Nd1 112.8(2)
O4 P1 O3 Nd2 -38.3(8)
O2 P1 O3 Nd2 -166.7(7)
O1 P1 O3 Nd2 80.1(7)
Nd1 P1 O3 Nd2 -167.3(8)
O4 P1 O3 Nd1 129.0(2)
O2 P1 O3 Nd1 0.6(3)
O1 P1 O3 Nd1 -112.6(2)
O8 P2 O5 C13 -79.8(8)
O7 P2 O5 C13 158.9(7)
O6 P2 O5 C13 44.7(8)
Nd2 P2 O5 C13 101.5(7)
O8 P2 O6 Nd2 -123.1(2)
O7 P2 O6 Nd2 4.8(3)
O5 P2 O6 Nd2 116.4(2)
O8 P2 O7 Nd3 -73.5(7)
O6 P2 O7 Nd3 158.9(6)
O5 P2 O7 Nd3 42.7(7)
Nd2 P2 O7 Nd3 163.5(7)
O8 P2 O7 Nd2 123.0(2)
O6 P2 O7 Nd2 -4.6(2)
O5 P2 O7 Nd2 -120.9(2)
O7 P2 O8 Nd5 -48.7(7)
O6 P2 O8 Nd5 75.5(7)
O5 P2 O8 Nd5 -162.5(6)
Nd2 P2 O8 Nd5 16.1(8)
O12 P3 O9 C25 -112.5(5)
O10 P3 O9 C25 13.4(5)
O11 P3 O9 C25 126.9(5)
Nd3 P3 O9 C25 69.3(5)
O10 P3 O12 Nd5 49.0(9)
O11 P3 O12 Nd5 -74.0(9)
O9 P3 O12 Nd5 170.2(8)
Nd3 P3 O12 Nd5 -11.7(10)
O12 P3 O11 Nd1 -37.1(7)
O10 P3 O11 Nd1 -165.6(5)
O9 P3 O11 Nd1 78.9(6)
Nd3 P3 O11 Nd1 -157.1(7)
O12 P3 O11 Nd3 120.0(2)
O10 P3 O11 Nd3 -8.5(3)
O9 P3 O11 Nd3 -124.0(2)
O12 P3 O10 Nd3 -117.8(2)
O11 P3 O10 Nd3 8.9(3)
O9 P3 O10 Nd3 122.4(2)
Nd5 O29 N1 O31 173.7(8)
Nd5 O29 N1 O30 -7.6(9)
Nd5 O30 N1 O31 -173.9(8)
Nd5 O30 N1 O29 7.4(9)
Nd4 O27 N2 O28 -174.7(7)
Nd4 O27 N2 O26 4.3(6)
Nd4 O26 N2 O28 174.3(6)
Nd4 O26 N2 O27 -4.7(7)
P4 O13 C37 C42 -89.4(6)
P4 O13 C37 C38 95.3(6)
O13 C37 C42 C41 -178.0(5)
C38 C37 C42 C41 -3.0(9)
O13 C37 C42 C46 -2.2(9)
C38 C37 C42 C46 172.8(6)
C37 C42 C41 C40 0.5(10)
C46 C42 C41 C40 -175.3(7)
C42 C41 C40 C39 1.6(11)
C41 C40 C39 C38 -1.3(11)
O13 C37 C38 C39 178.4(5)
C42 C37 C38 C39 3.3(9)
O13 C37 C38 C43 2.5(8)
C42 C37 C38 C43 -172.6(6)
C40 C39 C38 C37 -1.1(10)
C40 C39 C38 C43 174.7(6)
C37 C42 C46 C47 -73.6(8)
C41 C42 C46 C47 102.1(8)
C37 C42 C46 C48 163.8(6)
C41 C42 C46 C48 -20.6(9)
C37 C38 C43 C44 78.8(7)
C39 C38 C43 C44 -96.8(8)
C37 C38 C43 C45 -159.3(6)
C39 C38 C43 C45 25.0(9)
P5 O17 C49 C54 98.4(6)
P5 O17 C49 C50 -86.5(6)
O17 C49 C50 C51 -175.9(6)
C54 C49 C50 C51 -1.0(10)
O17 C49 C50 C55 0.4(9)
C54 C49 C50 C55 175.3(6)
C49 C50 C51 C52 1.0(11)
C55 C50 C51 C52 -175.1(8)
C50 C51 C52 C53 -0.5(14)
C51 C52 C53 C54 -0.2(15)
O17 C49 C54 C53 175.4(6)
C50 C49 C54 C53 0.4(11)
O17 C49 C54 C58 1.2(10)
C50 C49 C54 C58 -173.8(7)
C52 C53 C54 C49 0.2(13)
C52 C53 C54 C58 174.4(8)
C51 C50 C55 C56 -14.7(9)
C49 C50 C55 C56 169.2(6)
C51 C50 C55 C57 108.6(8)
C49 C50 C55 C57 -67.4(7)
C49 C54 C58 C60 -139.7(8)
C53 C54 C58 C60 46.3(11)
C49 C54 C58 C59 96.7(8)
C53 C54 C58 C59 -77.3(10)
P6 O21 C61 C62 89.1(6)
P6 O21 C61 C66 -94.8(6)
C62 C61 C66 C65 0.6(9)
O21 C61 C66 C65 -175.2(5)
C62 C61 C66 C70 178.6(6)
O21 C61 C66 C70 2.8(8)
C61 C66 C65 C64 -1.4(9)
C70 C66 C65 C64 -179.3(6)
C66 C65 C64 C63 0.4(11)
C65 C64 C63 C62 1.4(11)
C66 C61 C62 C63 1.1(9)
O21 C61 C62 C63 176.9(5)
C66 C61 C62 C67 -179.7(6)
O21 C61 C62 C67 -3.9(9)
C64 C63 C62 C61 -2.1(10)
C64 C63 C62 C67 178.7(6)
C65 C66 C70 C72 104.5(7)
C61 C66 C70 C72 -73.3(7)
C65 C66 C70 C71 -20.5(9)
C61 C66 C70 C71 161.7(6)
C61 C62 C67 C68 126.7(7)
C63 C62 C67 C68 -54.1(9)
C61 C62 C67 C69 -108.5(7)
C63 C62 C67 C69 70.7(8)
P1 O1 C1 C6 104.1(7)
P1 O1 C1 C2 -79.4(8)
O1 C1 C6 C5 176.0(7)
C2 C1 C6 C5 -0.2(12)
O1 C1 C6 C10 -2.3(11)
C2 C1 C6 C10 -178.6(7)
C1 C6 C5 C4 -0.3(13)
C10 C6 C5 C4 178.1(8)
C6 C5 C4 C3 -0.1(14)
C5 C4 C3 C2 1.1(14)
C4 C3 C2 C1 -1.5(12)
C4 C3 C2 C7 -174.9(9)
C6 C1 C2 C3 1.1(11)
O1 C1 C2 C3 -175.2(7)
C6 C1 C2 C7 174.6(8)
O1 C1 C2 C7 -1.7(11)
C5 C6 C10 C11 13.4(12)
C1 C6 C10 C11 -168.3(8)
C5 C6 C10 C12 -110.9(9)
C1 C6 C10 C12 67.4(10)
C3 C2 C7 C8B -13.0(15)
C1 C2 C7 C8B 173.8(11)
C3 C2 C7 C9A 53(3)
C1 C2 C7 C9A -120(3)
C3 C2 C7 C8A -54.5(18)
C1 C2 C7 C8A 132.3(17)
C3 C2 C7 C9B 106.5(10)
C1 C2 C7 C9B -66.7(10)
P2 O5 C13 C18 93.8(12)
P2 O5 C13 C14 -89.1(10)
C18 C13 C14 C15 -6(2)
O5 C13 C14 C15 177.4(10)
C18 C13 C14 C19 169.1(12)
O5 C13 C14 C19 -7.8(17)
C13 C14 C15 C16 1.0(18)
C19 C14 C15 C16 -173.9(12)
C14 C15 C16 C17 3.6(19)
C18 C17 C16 C15 -3.9(19)
O5 C13 C18 C17 -177.8(9)
C14 C13 C18 C17 5.4(19)
O5 C13 C18 C22 6.1(18)
C14 C13 C18 C22 -170.7(12)
C16 C17 C18 C13 -0.6(17)
C16 C17 C18 C22 175.5(11)
C15 C14 C19 C20 -38.9(16)
C13 C14 C19 C20 146.4(13)
C15 C14 C19 C21 85.5(16)
C13 C14 C19 C21 -89.2(14)
C13 C18 C22 C23 -155.6(12)
C17 C18 C22 C23 28.7(17)
C13 C18 C22 C24 80.5(14)
C17 C18 C22 C24 -95.3(14)
P3 O9 C25 C26 -94.7(6)
P3 O9 C25 C30 89.9(6)
C30 C25 C26 C27 -5.5(10)
O9 C25 C26 C27 179.4(6)
C30 C25 C26 C31 171.4(7)
O9 C25 C26 C31 -3.7(9)
C25 C26 C27 C28 2.4(11)
C31 C26 C27 C28 -174.4(7)
C26 C27 C28 C29 0.1(12)
C27 C28 C29 C30 0.1(12)
C28 C29 C30 C25 -2.8(11)
C28 C29 C30 C34 174.1(8)
C26 C25 C30 C29 5.6(10)
O9 C25 C30 C29 -179.3(6)
C26 C25 C30 C34 -171.3(7)
O9 C25 C30 C34 3.8(10)
C27 C26 C31 C32 -31.3(11)
C25 C26 C31 C32 151.9(8)
C27 C26 C31 C33 94.8(9)
C25 C26 C31 C33 -81.9(9)
C29 C30 C34 C35 23.0(11)
C25 C30 C34 C35 -160.2(7)
C29 C30 C34 C36 -102.0(9)
C25 C30 C34 C36 74.7(9)
